data_1567137
loop_
_publ_author_name
'Townrow, Oliver P. E.'
'Duckett, Simon B.'
'Weller, Andrew S.'
'Goicoechea, Jose M.'

_publ_section_title
;
 Zintl cluster supported low coordinate Rh(i) centers for catalytic H/D
 exchange between H2 and D2
;
_journal_name_full 'Chemical Science'
_journal_paper_doi 10.1039/D2SC02552C
_journal_year 2022
_chemical_formula_moiety 'C34 H93 Ge9 N2 Rh Si12, C6 H14'
_chemical_formula_sum 'C40 H107 Ge9 N2 Rh Si12'
_chemical_formula_weight 1709.57
_chemical_name_systematic
;
 Ge9{Si(SiMe3)}3Rh(Me2IMe)*hex
;
_space_group_crystal_system triclinic
_space_group_IT_number 2
_space_group_name_Hall '-P 1'
_space_group_name_H-M_alt 'P -1'
_atom_sites_solution_hydrogens geom
_audit_creation_method SHELXL-2018/1
_audit_update_record
;
2022-02-28 deposited with the CCDC.	2022-06-09 downloaded from the CCDC.
;
_cell_angle_alpha 68.5600(10)
_cell_angle_beta 79.8560(10)
_cell_angle_gamma 82.1130(10)
_cell_formula_units_Z 4
_cell_length_a 16.3622(3)
_cell_length_b 19.8996(3)
_cell_length_c 25.9438(4)
_cell_measurement_reflns_used 60376
_cell_measurement_temperature 150(2)
_cell_measurement_theta_max 77.1850
_cell_measurement_theta_min 1.8360
_cell_volume 7715.4(2)
_computing_cell_refinement 'CrysAlisPro 1.171.40.67a (Rigaku OD, 2019)'
_computing_data_collection 'CrysAlisPro 1.171.40.67a (Rigaku OD, 2019)'
_computing_data_reduction 'CrysAlisPro 1.171.40.67a (Rigaku OD, 2019)'
_computing_structure_refinement 'SHELXL-2018/1 (Sheldrick, 2018)'
_computing_structure_solution 'SHELXT 2014/5 (Sheldrick, 2014)'
_diffrn_ambient_temperature 150(2)
_diffrn_detector 'CCD plate'
_diffrn_detector_area_resol_mean 10.5035
_diffrn_detector_type Atlas
_diffrn_measured_fraction_theta_full 1.000
_diffrn_measured_fraction_theta_max 0.988
_diffrn_measurement_device 'four-circle diffractometer'
_diffrn_measurement_device_type 'SuperNova, Dual, Cu at home/near, Atlas'
_diffrn_measurement_method '\w scans'
_diffrn_radiation_type CuK\a
_diffrn_radiation_wavelength 1.54184
_diffrn_reflns_av_R_equivalents 0.0488
_diffrn_reflns_av_unetI/netI 0.0294
_diffrn_reflns_Laue_measured_fraction_full 1.000
_diffrn_reflns_Laue_measured_fraction_max 0.988
_diffrn_reflns_limit_h_max 18
_diffrn_reflns_limit_h_min -20
_diffrn_reflns_limit_k_max 24
_diffrn_reflns_limit_k_min -24
_diffrn_reflns_limit_l_max 32
_diffrn_reflns_limit_l_min -32
_diffrn_reflns_number 141405
_diffrn_reflns_point_group_measured_fraction_full 1.000
_diffrn_reflns_point_group_measured_fraction_max 0.988
_diffrn_reflns_theta_full 67.684
_diffrn_reflns_theta_max 77.250
_diffrn_reflns_theta_min 1.847
_diffrn_source 'micro-focus sealed X-ray tube'
_diffrn_source_type 'SuperNova (Cu) X-ray Source'
_exptl_absorpt_coefficient_mu 7.552
_exptl_absorpt_correction_T_max 1.00000
_exptl_absorpt_correction_T_min 0.54997
_exptl_absorpt_correction_type multi-scan
_exptl_absorpt_process_details
;
CrysAlisPro 1.171.40.67a (Rigaku Oxford Diffraction, 2019)
Empirical absorption correction using spherical harmonics,
 implemented in SCALE3 ABSPACK scaling algorithm.
;
_exptl_crystal_colour black
_exptl_crystal_density_diffrn 1.472
_exptl_crystal_description block
_exptl_crystal_F_000 3448
_exptl_crystal_size_max 0.220
_exptl_crystal_size_mid 0.123
_exptl_crystal_size_min 0.060
_refine_diff_density_max 1.543
_refine_diff_density_min -0.549
_refine_diff_density_rms 0.148
_refine_ls_extinction_method none
_refine_ls_goodness_of_fit_ref 1.048
_refine_ls_hydrogen_treatment constr
_refine_ls_matrix_type full
_refine_ls_number_parameters 1332
_refine_ls_number_reflns 32320
_refine_ls_number_restraints 315
_refine_ls_restrained_S_all 1.049
_refine_ls_R_factor_all 0.0593
_refine_ls_R_factor_gt 0.0544
_refine_ls_shift/su_max 0.007
_refine_ls_shift/su_mean 0.000
_refine_ls_structure_factor_coef Fsqd
_refine_ls_weighting_details 'w=1/[\s^2^(Fo^2^)+(0.1167P)^2^+1.0887P] where P=(Fo^2^+2Fc^2^)/3'
_refine_ls_weighting_scheme calc
_refine_ls_wR_factor_gt 0.1641
_refine_ls_wR_factor_ref 0.1728
_reflns_Friedel_coverage 0.000
_reflns_number_gt 27830
_reflns_number_total 32320
_reflns_threshold_expression 'I > 2\s(I)'
_cod_data_source_file d2sc02552c3.cif
_cod_data_source_block OT345_recryst
_cod_database_code 1567137
_shelx_shelxl_version_number 2018/1
_shelx_space_group_comment
;
The symmetry employed for this shelxl refinement is uniquely defined
by the following loop, which should always be used as a source of
symmetry information in preference to the above space-group names.
They are only intended as comments.
;
_shelx_estimated_absorpt_t_min 0.287
_shelx_estimated_absorpt_t_max 0.660

loop_
_space_group_symop_operation_xyz
'x, y, z'
'-x, -y, -z'

loop_
_atom_site_label
_atom_site_type_symbol
_atom_site_fract_x
_atom_site_fract_y
_atom_site_fract_z
_atom_site_U_iso_or_equiv
_atom_site_adp_type
_atom_site_occupancy
_atom_site_site_symmetry_order
_atom_site_calc_flag
_atom_site_refinement_flags_posn
_atom_site_refinement_flags_adp
_atom_site_refinement_flags_occupancy
_atom_site_disorder_assembly
_atom_site_disorder_group
Ge1 Ge 0.55832(3) 0.91995(2) 0.84794(2) 0.05142(10) Uani 1 1 d . . . . .
Ge2 Ge 0.60110(3) 0.84527(3) 0.94827(2) 0.05520(11) Uani 1 1 d . . . . .
Ge3 Ge 0.58179(3) 0.79297(2) 0.85231(2) 0.05116(10) Uani 1 1 d . . . . .
Ge4 Ge 0.68199(3) 0.93433(2) 0.76828(2) 0.05026(10) Uani 1 1 d . . . . .
Ge5 Ge 0.65745(3) 0.97226(2) 0.88667(2) 0.05514(11) Uani 1 1 d . . . . .
Ge6 Ge 0.76010(3) 0.86049(3) 0.93439(2) 0.05526(11) Uani 1 1 d . . . . .
Ge8 Ge 0.78893(3) 0.94230(2) 0.82696(2) 0.05164(10) Uani 1 1 d . . . . .
Ge7 Ge 0.70695(3) 0.76366(2) 0.90381(2) 0.04922(10) Uani 1 1 d . . . . .
Ge9 Ge 0.82997(3) 0.81625(2) 0.83312(2) 0.05230(10) Uani 1 1 d . . . . .
Rh1 Rh 0.71325(2) 0.80497(2) 0.79322(2) 0.04822(8) Uani 1 1 d . . . . .
C28 C 0.7257(2) 0.81198(19) 0.71198(15) 0.0508(7) Uani 1 1 d . . . . .
N1 N 0.7981(2) 0.80554(18) 0.67772(14) 0.0556(7) Uani 1 1 d . . . . .
N2 N 0.6657(2) 0.81872(17) 0.67996(12) 0.0516(6) Uani 1 1 d . . . . .
C29 C 0.7825(3) 0.8077(2) 0.62624(16) 0.0563(8) Uani 1 1 d . . . . .
C30 C 0.6993(3) 0.8156(2) 0.62740(15) 0.0550(8) Uani 1 1 d . . . . .
C31 C 0.8818(3) 0.7994(3) 0.6925(2) 0.0770(13) Uani 1 1 d . . . . .
H31A H 0.899073 0.847846 0.684355 0.115 Uiso 1 1 calc R U . . .
H31B H 0.920825 0.774806 0.670553 0.115 Uiso 1 1 calc R U . . .
H31C H 0.881446 0.771340 0.732393 0.115 Uiso 1 1 calc R U . . .
C32 C 0.8502(3) 0.8014(3) 0.5812(2) 0.0703(11) Uani 1 1 d . . . . .
H32A H 0.825717 0.797596 0.550562 0.105 Uiso 1 1 calc R U . . .
H32B H 0.887455 0.758121 0.596165 0.105 Uiso 1 1 calc R U . . .
H32C H 0.881846 0.844425 0.567083 0.105 Uiso 1 1 calc R U . . .
C33 C 0.6462(3) 0.8190(3) 0.58538(18) 0.0663(10) Uani 1 1 d . . . . .
H33A H 0.681545 0.819930 0.550495 0.100 Uiso 1 1 calc R U . . .
H33B H 0.608087 0.862933 0.578304 0.100 Uiso 1 1 calc R U . . .
H33C H 0.613937 0.776336 0.599671 0.100 Uiso 1 1 calc R U . . .
C34 C 0.5770(2) 0.8287(2) 0.69788(17) 0.0584(8) Uani 1 1 d . . . . .
H34A H 0.559557 0.786147 0.730060 0.088 Uiso 1 1 calc R U . . .
H34B H 0.546081 0.834720 0.667159 0.088 Uiso 1 1 calc R U . . .
H34C H 0.565491 0.871872 0.708488 0.088 Uiso 1 1 calc R U . . .
Si1 Si 0.72926(7) 0.63953(5) 0.96009(4) 0.0515(2) Uani 1 1 d . . . . .
Si2 Si 0.86861(8) 0.61595(7) 0.97627(6) 0.0681(3) Uani 1 1 d . . . . .
C1 C 0.8832(4) 0.5241(4) 1.0312(3) 0.110(3) Uani 1 1 d . . . . .
H1A H 0.940678 0.515462 1.039485 0.165 Uiso 1 1 calc R U . . .
H1B H 0.871604 0.486925 1.017581 0.165 Uiso 1 1 calc R U . . .
H1C H 0.844843 0.521827 1.065301 0.165 Uiso 1 1 calc R U . . .
C2 C 0.9026(5) 0.6841(5) 0.9999(4) 0.119(3) Uani 1 1 d . . . . .
H2A H 0.960340 0.670988 1.007450 0.179 Uiso 1 1 calc R U . . .
H2B H 0.866581 0.685312 1.034022 0.179 Uiso 1 1 calc R U . . .
H2C H 0.898712 0.731991 0.970560 0.179 Uiso 1 1 calc R U . . .
C3 C 0.9383(3) 0.6166(3) 0.9106(2) 0.0851(15) Uani 1 1 d . . . . .
H3A H 0.929025 0.663228 0.880745 0.128 Uiso 1 1 calc R U . . .
H3B H 0.925720 0.577472 0.899475 0.128 Uiso 1 1 calc R U . . .
H3C H 0.996548 0.609467 0.917133 0.128 Uiso 1 1 calc R U . . .
Si3 Si 0.70701(8) 0.56703(6) 0.91081(6) 0.0653(3) Uani 1 1 d . . . . .
C4 C 0.7533(5) 0.4721(3) 0.9439(3) 0.0972(19) Uani 1 1 d . . . . .
H4A H 0.730232 0.453241 0.983473 0.146 Uiso 1 1 calc R U . . .
H4B H 0.813944 0.472184 0.940414 0.146 Uiso 1 1 calc R U . . .
H4C H 0.740027 0.441239 0.924899 0.146 Uiso 1 1 calc R U . . .
C5 C 0.7567(4) 0.6037(3) 0.8364(2) 0.0841(14) Uani 1 1 d . . . . .
H5A H 0.743736 0.574747 0.815800 0.126 Uiso 1 1 calc R U . . .
H5B H 0.817225 0.601458 0.835098 0.126 Uiso 1 1 calc R U . . .
H5C H 0.735248 0.654143 0.819212 0.126 Uiso 1 1 calc R U . . .
C6 C 0.5935(4) 0.5625(4) 0.9116(4) 0.100(2) Uani 1 1 d . . . . .
H6A H 0.567567 0.611468 0.894861 0.151 Uiso 1 1 calc R U . . .
H6B H 0.567102 0.540927 0.950274 0.151 Uiso 1 1 calc R U . . .
H6C H 0.586258 0.532714 0.890114 0.151 Uiso 1 1 calc R U . . .
Si4 Si 0.63580(9) 0.61891(7) 1.04283(5) 0.0679(3) Uani 1 1 d . . . . .
C7 C 0.6434(5) 0.5197(4) 1.0857(3) 0.116(3) Uani 1 1 d . . . . .
H7A H 0.691923 0.508012 1.105673 0.174 Uiso 1 1 calc R U . . .
H7B H 0.649321 0.491450 1.061049 0.174 Uiso 1 1 calc R U . . .
H7C H 0.592782 0.507900 1.112722 0.174 Uiso 1 1 calc R U . . .
C8 C 0.6611(5) 0.6713(4) 1.0833(2) 0.0950(18) Uani 1 1 d . . . . .
H8A H 0.617586 0.667474 1.115234 0.143 Uiso 1 1 calc R U . . .
H8B H 0.664184 0.722296 1.059246 0.143 Uiso 1 1 calc R U . . .
H8C H 0.714813 0.651970 1.096729 0.143 Uiso 1 1 calc R U . . .
C9 C 0.5266(3) 0.6468(4) 1.0261(3) 0.0887(15) Uani 1 1 d . . . . .
H9A H 0.487526 0.634182 1.060870 0.133 Uiso 1 1 calc R U . . .
H9B H 0.514474 0.621477 1.002558 0.133 Uiso 1 1 calc R U . . .
H9C H 0.520680 0.699169 1.006153 0.133 Uiso 1 1 calc R U . . .
Si5 Si 0.89087(6) 1.02897(6) 0.79775(5) 0.0528(2) Uani 1 1 d . . . . .
Si6 Si 0.96898(8) 1.00616(7) 0.87050(6) 0.0638(3) Uani 1 1 d . . . . .
C10 C 1.0230(4) 0.9136(3) 0.8886(3) 0.0861(15) Uani 1 1 d . . . . .
H10A H 1.059941 0.909229 0.855731 0.129 Uiso 1 1 calc R U . . .
H10B H 0.981579 0.877748 0.900816 0.129 Uiso 1 1 calc R U . . .
H10C H 1.055797 0.905153 0.918886 0.129 Uiso 1 1 calc R U . . .
C11 C 0.9016(4) 1.0157(4) 0.9341(2) 0.0849(14) Uani 1 1 d . . . . .
H11A H 0.856030 0.983995 0.945029 0.127 Uiso 1 1 calc R U . . .
H11B H 0.878622 1.066115 0.925829 0.127 Uiso 1 1 calc R U . . .
H11C H 0.935040 1.002115 0.964799 0.127 Uiso 1 1 calc R U . . .
C12 C 1.0501(4) 1.0733(4) 0.8471(3) 0.0885(16) Uani 1 1 d . . . . .
H12A H 1.082588 1.064594 0.877621 0.133 Uiso 1 1 calc R U . . .
H12B H 1.022842 1.122526 0.836991 0.133 Uiso 1 1 calc R U . . .
H12C H 1.087203 1.067853 0.814629 0.133 Uiso 1 1 calc R U . . .
Si7 Si 0.97331(8) 1.00732(8) 0.72084(5) 0.0704(3) Uani 1 1 d . . . . .
C13 C 1.0297(3) 0.9152(3) 0.7419(2) 0.0808(13) Uani 1 1 d . . . . .
H13A H 0.990724 0.879253 0.765497 0.121 Uiso 1 1 calc R U . . .
H13B H 1.074428 0.914255 0.762927 0.121 Uiso 1 1 calc R U . . .
H13C H 1.053685 0.903682 0.708473 0.121 Uiso 1 1 calc R U . . .
C14 C 1.0545(5) 1.0755(4) 0.6875(3) 0.114(2) Uani 1 1 d . . . . .
H14A H 1.087291 1.074998 0.715821 0.170 Uiso 1 1 calc R U . . .
H14B H 1.026850 1.123982 0.671617 0.170 Uiso 1 1 calc R U . . .
H14C H 1.091422 1.062816 0.657734 0.170 Uiso 1 1 calc R U . . .
C15 C 0.9055(5) 1.0135(5) 0.6682(3) 0.114(3) Uani 1 1 d . . . . .
H15A H 0.939191 1.000883 0.637331 0.172 Uiso 1 1 calc R U . . .
H15B H 0.879713 1.062960 0.653689 0.172 Uiso 1 1 calc R U . . .
H15C H 0.861868 0.979736 0.685870 0.172 Uiso 1 1 calc R U . . .
Si8 Si 0.82203(8) 1.14541(6) 0.77151(6) 0.0647(3) Uani 1 1 d . . . . .
C16 C 0.7643(5) 1.1602(4) 0.7120(4) 0.113(3) Uani 1 1 d . . . . .
H16A H 0.731781 1.118739 0.720360 0.170 Uiso 1 1 calc R U . . .
H16B H 0.804014 1.165304 0.678026 0.170 Uiso 1 1 calc R U . . .
H16C H 0.726761 1.204365 0.706312 0.170 Uiso 1 1 calc R U . . .
C17 C 0.8973(4) 1.2160(3) 0.7487(4) 0.102(2) Uani 1 1 d . . . . .
H17A H 0.867253 1.264102 0.736970 0.152 Uiso 1 1 calc R U . . .
H17B H 0.937380 1.210680 0.717346 0.152 Uiso 1 1 calc R U . . .
H17C H 0.927024 1.210567 0.779876 0.152 Uiso 1 1 calc R U . . .
C18 C 0.7488(4) 1.1569(3) 0.8319(3) 0.099(2) Uani 1 1 d . . . . .
H18A H 0.708255 1.120244 0.844849 0.149 Uiso 1 1 calc R U . . .
H18B H 0.780119 1.151212 0.862372 0.149 Uiso 1 1 calc R U . . .
H18C H 0.719492 1.205311 0.820358 0.149 Uiso 1 1 calc R U . . .
Si9 Si 0.42546(6) 0.98783(6) 0.84538(4) 0.0524(2) Uani 1 1 d . . . . .
Si10 Si 0.44227(11) 1.11060(8) 0.82293(8) 0.0759(4) Uani 0.885(3) 1 d D U P A 1
C19 C 0.5314(6) 1.1361(5) 0.7636(4) 0.123(3) Uani 0.885(3) 1 d D . P A 1
H19A H 0.518875 1.125952 0.731724 0.185 Uiso 0.885(3) 1 calc R U P A 1
H19B H 0.538691 1.187850 0.752346 0.185 Uiso 0.885(3) 1 calc R U P A 1
H19C H 0.582747 1.107783 0.776050 0.185 Uiso 0.885(3) 1 calc R U P A 1
C20 C 0.4687(8) 1.1308(5) 0.8821(5) 0.119(4) Uani 0.885(3) 1 d D . P A 1
H20A H 0.519955 1.101960 0.894317 0.179 Uiso 0.885(3) 1 calc R U P A 1
H20B H 0.477003 1.182380 0.870156 0.179 Uiso 0.885(3) 1 calc R U P A 1
H20C H 0.423130 1.118572 0.913235 0.179 Uiso 0.885(3) 1 calc R U P A 1
C21 C 0.3447(6) 1.1653(4) 0.7994(6) 0.145(5) Uani 0.885(3) 1 d D . P A 1
H21A H 0.330947 1.154425 0.768165 0.217 Uiso 0.885(3) 1 calc R U P A 1
H21B H 0.298962 1.153103 0.830456 0.217 Uiso 0.885(3) 1 calc R U P A 1
H21C H 0.352834 1.216911 0.787377 0.217 Uiso 0.885(3) 1 calc R U P A 1
Si11 Si 0.36939(8) 0.96835(8) 0.77636(5) 0.0594(3) Uani 0.885(3) 1 d D U P A 1
C22 C 0.4322(5) 1.0122(5) 0.7076(2) 0.0901(19) Uani 0.885(3) 1 d D . P A 1
H22A H 0.490362 0.992407 0.708828 0.135 Uiso 0.885(3) 1 calc R U P A 1
H22B H 0.410246 1.002751 0.678290 0.135 Uiso 0.885(3) 1 calc R U P A 1
H22C H 0.429094 1.064569 0.699336 0.135 Uiso 0.885(3) 1 calc R U P A 1
C23 C 0.2587(4) 1.0078(5) 0.7721(4) 0.094(2) Uani 0.885(3) 1 d D . P A 1
H23A H 0.224382 0.985410 0.807955 0.142 Uiso 0.885(3) 1 calc R U P A 1
H23B H 0.256352 1.060155 0.763575 0.142 Uiso 0.885(3) 1 calc R U P A 1
H23C H 0.237503 0.998336 0.742529 0.142 Uiso 0.885(3) 1 calc R U P A 1
C24 C 0.3716(8) 0.8687(4) 0.7891(4) 0.0801(14) Uani 0.885(3) 1 d D . P A 1
H24A H 0.338719 0.844853 0.825263 0.120 Uiso 0.885(3) 1 calc R U P A 1
H24B H 0.347907 0.862040 0.759334 0.120 Uiso 0.885(3) 1 calc R U P A 1
H24C H 0.429252 0.847450 0.789458 0.120 Uiso 0.885(3) 1 calc R U P A 1
Si12 Si 0.34460(10) 0.93838(11) 0.93358(6) 0.0758(4) Uani 0.885(3) 1 d D U P A 1
C25 C 0.3881(6) 0.9453(8) 0.9918(3) 0.114(3) Uani 0.885(3) 1 d D . P A 1
H25A H 0.444774 0.921886 0.992729 0.171 Uiso 0.885(3) 1 calc R U P A 1
H25B H 0.389337 0.996486 0.986649 0.171 Uiso 0.885(3) 1 calc R U P A 1
H25C H 0.353281 0.921333 1.027025 0.171 Uiso 0.885(3) 1 calc R U P A 1
C26 C 0.2379(5) 0.9822(9) 0.9311(4) 0.171(6) Uani 0.885(3) 1 d D . P A 1
H26A H 0.215280 0.978172 0.899877 0.257 Uiso 0.885(3) 1 calc R U P A 1
H26B H 0.202842 0.958257 0.966220 0.257 Uiso 0.885(3) 1 calc R U P A 1
H26C H 0.238899 1.033409 0.925844 0.257 Uiso 0.885(3) 1 calc R U P A 1
C27 C 0.3416(8) 0.8364(6) 0.9492(4) 0.152(4) Uani 0.885(3) 1 d D . P A 1
H27A H 0.318719 0.829384 0.919276 0.228 Uiso 0.885(3) 1 calc R U P A 1
H27B H 0.398159 0.812857 0.951500 0.228 Uiso 0.885(3) 1 calc R U P A 1
H27C H 0.306346 0.815163 0.984891 0.228 Uiso 0.885(3) 1 calc R U P A 1
Si1A Si 0.4484(6) 1.0879(4) 0.7532(3) 0.060(3) Uani 0.115(3) 1 d D . P A 2
C19A C 0.463(4) 1.050(3) 0.6948(16) 0.0901(19) Uani 0.115(3) 1 d D U P A 2
H1A1 H 0.436797 1.004004 0.708279 0.135 Uiso 0.115(3) 1 calc R U P A 2
H1A2 H 0.435993 1.084517 0.663321 0.135 Uiso 0.115(3) 1 calc R U P A 2
H1A3 H 0.522088 1.042172 0.682692 0.135 Uiso 0.115(3) 1 calc R U P A 2
C20A C 0.497(3) 1.1747(18) 0.727(2) 0.18(4) Uani 0.115(3) 1 d D U P A 2
H1A4 H 0.556576 1.166599 0.714630 0.266 Uiso 0.115(3) 1 calc R U P A 2
H1A5 H 0.470245 1.209014 0.695791 0.266 Uiso 0.115(3) 1 calc R U P A 2
H1A6 H 0.490572 1.194482 0.757264 0.266 Uiso 0.115(3) 1 calc R U P A 2
C21A C 0.3351(16) 1.102(4) 0.777(4) 1.2(8) Uani 0.115(3) 1 d D U P A 2
H1A7 H 0.309799 1.055860 0.790957 1.745 Uiso 0.115(3) 1 calc R U P A 2
H1A8 H 0.328154 1.121826 0.807461 1.745 Uiso 0.115(3) 1 calc R U P A 2
H1A9 H 0.307827 1.136359 0.745987 1.745 Uiso 0.115(3) 1 calc R U P A 2
Si2A Si 0.3259(6) 0.9208(5) 0.8313(4) 0.062(3) Uani 0.115(3) 1 d D . P A 2
C22A C 0.372(5) 0.860(2) 0.792(2) 0.0801(14) Uani 0.115(3) 1 d D U P A 2
H2A1 H 0.417099 0.828110 0.810012 0.120 Uiso 0.115(3) 1 calc R U P A 2
H2A2 H 0.328917 0.831660 0.790114 0.120 Uiso 0.115(3) 1 calc R U P A 2
H2A3 H 0.394014 0.889942 0.753391 0.120 Uiso 0.115(3) 1 calc R U P A 2
C23A C 0.240(3) 0.982(4) 0.795(2) 0.094(2) Uani 0.115(3) 1 d D U P A 2
H2A4 H 0.214609 1.014098 0.814999 0.142 Uiso 0.115(3) 1 calc R U P A 2
H2A5 H 0.262433 1.010741 0.756508 0.142 Uiso 0.115(3) 1 calc R U P A 2
H2A6 H 0.197336 0.952460 0.793231 0.142 Uiso 0.115(3) 1 calc R U P A 2
C24A C 0.279(3) 0.863(2) 0.9031(9) 0.11(2) Uani 0.115(3) 1 d D U P A 2
H2A7 H 0.254459 0.894502 0.924535 0.168 Uiso 0.115(3) 1 calc R U P A 2
H2A8 H 0.235604 0.836326 0.899748 0.168 Uiso 0.115(3) 1 calc R U P A 2
H2A9 H 0.322445 0.829268 0.922350 0.168 Uiso 0.115(3) 1 calc R U P A 2
Si3A Si 0.3819(6) 1.0326(5) 0.9131(3) 0.057(2) Uani 0.115(3) 1 d D . P A 2
C25A C 0.443(5) 1.108(3) 0.903(4) 0.119(4) Uani 0.115(3) 1 d D U P A 2
H3A1 H 0.502418 1.092054 0.900270 0.179 Uiso 0.115(3) 1 calc R U P A 2
H3A2 H 0.431889 1.148013 0.868544 0.179 Uiso 0.115(3) 1 calc R U P A 2
H3A3 H 0.427288 1.124852 0.934844 0.179 Uiso 0.115(3) 1 calc R U P A 2
C26A C 0.2698(14) 1.062(4) 0.918(3) 0.171(6) Uani 0.115(3) 1 d D U P A 2
H3A4 H 0.237753 1.021218 0.923672 0.257 Uiso 0.115(3) 1 calc R U P A 2
H3A5 H 0.253793 1.078524 0.950176 0.257 Uiso 0.115(3) 1 calc R U P A 2
H3A6 H 0.258394 1.101685 0.883876 0.257 Uiso 0.115(3) 1 calc R U P A 2
C27A C 0.405(4) 0.960(5) 0.983(2) 0.114(3) Uani 0.115(3) 1 d D U P A 2
H3A7 H 0.374078 0.917610 0.990621 0.171 Uiso 0.115(3) 1 calc R U P A 2
H3A8 H 0.465035 0.944912 0.980698 0.171 Uiso 0.115(3) 1 calc R U P A 2
H3A9 H 0.388506 0.979430 1.013085 0.171 Uiso 0.115(3) 1 calc R U P A 2
Ge21 Ge 0.45182(3) 0.58473(2) 0.65138(2) 0.04991(10) Uani 1 1 d . . . . .
Ge22 Ge 0.35498(3) 0.53434(2) 0.60949(2) 0.05391(11) Uani 1 1 d . . . . .
Ge23 Ge 0.32405(3) 0.57365(2) 0.72772(2) 0.04975(10) Uani 1 1 d . . . . .
Ge24 Ge 0.43045(3) 0.71248(2) 0.64506(2) 0.05020(10) Uani 1 1 d . . . . .
Ge25 Ge 0.41514(3) 0.66101(2) 0.54941(2) 0.05443(11) Uani 1 1 d . . . . .
Ge26 Ge 0.25583(3) 0.64808(3) 0.55938(2) 0.05541(11) Uani 1 1 d . . . . .
Ge27 Ge 0.22122(3) 0.56591(2) 0.66601(2) 0.05203(10) Uani 1 1 d . . . . .
Ge28 Ge 0.30647(3) 0.74331(2) 0.59187(2) 0.04852(10) Uani 1 1 d . . . . .
Ge29 Ge 0.18215(3) 0.69134(2) 0.66174(2) 0.05200(10) Uani 1 1 d . . . . .
Rh2 Rh 0.29759(2) 0.70348(2) 0.70241(2) 0.04773(8) Uani 1 1 d . . . . .
C228 C 0.2863(2) 0.69498(19) 0.78423(16) 0.0520(7) Uani 1 1 d . . . . .
N201 N 0.2160(2) 0.70727(19) 0.81705(14) 0.0580(7) Uani 1 1 d . . . . .
N202 N 0.3468(2) 0.67980(17) 0.81763(13) 0.0518(6) Uani 1 1 d . . . . .
C229 C 0.2324(3) 0.6997(2) 0.86992(17) 0.0612(9) Uani 1 1 d . . . . .
C230 C 0.3145(3) 0.6833(2) 0.87013(16) 0.0576(8) Uani 1 1 d . . . . .
C231 C 0.1330(3) 0.7270(3) 0.7994(2) 0.0795(14) Uani 1 1 d . . . . .
H23G H 0.092466 0.732997 0.830430 0.119 Uiso 1 1 calc R U . . .
H23H H 0.133676 0.772633 0.767469 0.119 Uiso 1 1 calc R U . . .
H23I H 0.117327 0.688734 0.788643 0.119 Uiso 1 1 calc R U . . .
C233 C 0.3684(3) 0.6707(3) 0.91401(18) 0.0695(11) Uani 1 1 d . . . . .
H23J H 0.426310 0.659798 0.899768 0.104 Uiso 1 1 calc R U . . .
H23K H 0.364452 0.714291 0.923829 0.104 Uiso 1 1 calc R U . . .
H23L H 0.349919 0.629859 0.947270 0.104 Uiso 1 1 calc R U . . .
C232 C 0.1654(4) 0.7098(4) 0.9147(2) 0.0831(14) Uani 1 1 d . . . . .
H23M H 0.111491 0.721545 0.900601 0.125 Uiso 1 1 calc R U . . .
H23N H 0.163271 0.665007 0.947423 0.125 Uiso 1 1 calc R U . . .
H23O H 0.177587 0.749401 0.925399 0.125 Uiso 1 1 calc R U . . .
C234 C 0.4346(2) 0.6629(3) 0.80165(17) 0.0611(9) Uani 1 1 d . . . . .
H23P H 0.465016 0.654094 0.833137 0.092 Uiso 1 1 calc R U . . .
H23Q H 0.441416 0.619485 0.791404 0.092 Uiso 1 1 calc R U . . .
H23R H 0.456585 0.703686 0.769637 0.092 Uiso 1 1 calc R U . . .
Si21 Si 0.11522(6) 0.48318(6) 0.69347(5) 0.0558(2) Uani 1 1 d . . . . .
Si22 Si 0.02815(9) 0.51728(9) 0.76345(7) 0.0814(4) Uani 1 1 d . . . . .
C201 C -0.0482(4) 0.4480(4) 0.8031(3) 0.107(2) Uani 1 1 d . . . . .
H20D H -0.081919 0.442817 0.777246 0.160 Uiso 1 1 calc R U . . .
H20E H -0.018128 0.401435 0.821130 0.160 Uiso 1 1 calc R U . . .
H20F H -0.084654 0.463599 0.831606 0.160 Uiso 1 1 calc R U . . .
C202 C -0.0326(4) 0.6071(4) 0.7332(4) 0.113(3) Uani 1 1 d . . . . .
H20G H -0.067411 0.603583 0.707322 0.170 Uiso 1 1 calc R U . . .
H20H H -0.068124 0.619644 0.763513 0.170 Uiso 1 1 calc R U . . .
H20I H 0.006110 0.644620 0.713158 0.170 Uiso 1 1 calc R U . . .
C203 C 0.0929(5) 0.5278(5) 0.8123(3) 0.116(3) Uani 1 1 d . . . . .
H20J H 0.132702 0.564096 0.791260 0.174 Uiso 1 1 calc R U . . .
H20K H 0.056650 0.543455 0.840821 0.174 Uiso 1 1 calc R U . . .
H20L H 0.123176 0.481290 0.830344 0.174 Uiso 1 1 calc R U . . .
Si23 Si 0.17555(8) 0.36501(6) 0.73150(6) 0.0650(3) Uani 1 1 d . . . . .
C204 C 0.0973(4) 0.2969(3) 0.7466(3) 0.098(2) Uani 1 1 d . . . . .
H20M H 0.049789 0.305824 0.772756 0.148 Uiso 1 1 calc R U . . .
H20N H 0.077966 0.301358 0.711737 0.148 Uiso 1 1 calc R U . . .
H20O H 0.123341 0.247898 0.763226 0.148 Uiso 1 1 calc R U . . .
C205 C 0.2104(4) 0.3550(3) 0.7991(2) 0.0859(14) Uani 1 1 d . . . . .
H20P H 0.162502 0.364924 0.824554 0.129 Uiso 1 1 calc R U . . .
H20Q H 0.234729 0.305439 0.816077 0.129 Uiso 1 1 calc R U . . .
H20R H 0.252218 0.389265 0.792052 0.129 Uiso 1 1 calc R U . . .
C206 C 0.2650(4) 0.3465(3) 0.6817(3) 0.0842(14) Uani 1 1 d . . . . .
H20S H 0.245365 0.352034 0.646689 0.126 Uiso 1 1 calc R U . . .
H20T H 0.307085 0.380735 0.674119 0.126 Uiso 1 1 calc R U . . .
H20U H 0.289595 0.296909 0.698144 0.126 Uiso 1 1 calc R U . . .
Si24 Si 0.05109(9) 0.50147(8) 0.61510(7) 0.0757(3) Uani 1 1 d . . . . .
C207 C -0.0323(4) 0.4375(5) 0.6348(4) 0.109(2) Uani 1 1 d . . . . .
H21D H -0.007670 0.387552 0.648859 0.164 Uiso 1 1 calc R U . . .
H21E H -0.074155 0.446760 0.663973 0.164 Uiso 1 1 calc R U . . .
H21F H -0.058754 0.444698 0.601900 0.164 Uiso 1 1 calc R U . . .
C208 C 0.1280(4) 0.4850(4) 0.5580(3) 0.0958(18) Uani 1 1 d . . . . .
H21G H 0.154371 0.435564 0.571617 0.144 Uiso 1 1 calc R U . . .
H21H H 0.099462 0.490964 0.526227 0.144 Uiso 1 1 calc R U . . .
H21I H 0.170689 0.519669 0.546122 0.144 Uiso 1 1 calc R U . . .
C209 C 0.0017(6) 0.5950(5) 0.5888(4) 0.128(3) Uani 1 1 d . . . . .
H21J H -0.038851 0.604084 0.618659 0.193 Uiso 1 1 calc R U . . .
H21K H 0.044553 0.629592 0.576898 0.193 Uiso 1 1 calc R U . . .
H21L H -0.026675 0.600887 0.557004 0.193 Uiso 1 1 calc R U . . .
Si25 Si 0.28264(6) 0.86725(5) 0.53548(4) 0.04867(19) Uani 1 1 d . . . . .
Si26 Si 0.14165(7) 0.89273(7) 0.52368(5) 0.0608(2) Uani 1 1 d . . . . .
C210 C 0.1033(4) 0.8271(4) 0.4994(3) 0.0906(17) Uani 1 1 d . . . . .
H21M H 0.136969 0.826951 0.464283 0.136 Uiso 1 1 calc R U . . .
H21N H 0.107653 0.778495 0.527782 0.136 Uiso 1 1 calc R U . . .
H21O H 0.044923 0.841219 0.493493 0.136 Uiso 1 1 calc R U . . .
C211 C 0.1262(4) 0.9867(3) 0.4711(2) 0.0838(15) Uani 1 1 d . . . . .
H21P H 0.146339 1.021562 0.483633 0.126 Uiso 1 1 calc R U . . .
H21Q H 0.157471 0.988652 0.434782 0.126 Uiso 1 1 calc R U . . .
H21R H 0.066877 0.998709 0.467607 0.126 Uiso 1 1 calc R U . . .
C212 C 0.0768(3) 0.8925(3) 0.5909(2) 0.0808(14) Uani 1 1 d . . . . .
H21S H 0.096700 0.926999 0.603872 0.121 Uiso 1 1 calc R U . . .
H21T H 0.018466 0.906559 0.584821 0.121 Uiso 1 1 calc R U . . .
H21U H 0.081195 0.843835 0.619109 0.121 Uiso 1 1 calc R U . . .
Si27 Si 0.31154(8) 0.93750(6) 0.58455(5) 0.0596(2) Uani 1 1 d . . . . .
C213 C 0.2682(5) 1.0334(3) 0.5546(3) 0.0907(17) Uani 1 1 d . . . . .
H13E H 0.291876 1.054068 0.515178 0.136 Uiso 1 1 calc R U . . .
H13F H 0.207464 1.034897 0.557449 0.136 Uiso 1 1 calc R U . . .
H13G H 0.282408 1.061627 0.575318 0.136 Uiso 1 1 calc R U . . .
C214 C 0.4278(4) 0.9377(4) 0.5805(3) 0.0858(14) Uani 1 1 d . . . . .
H14D H 0.452661 0.957103 0.541312 0.129 Uiso 1 1 calc R U . . .
H14E H 0.439514 0.967911 0.600478 0.129 Uiso 1 1 calc R U . . .
H14F H 0.451706 0.888031 0.597772 0.129 Uiso 1 1 calc R U . . .
C215 C 0.2649(4) 0.9004(3) 0.6594(2) 0.0739(12) Uani 1 1 d . . . . .
H15D H 0.286790 0.849989 0.676000 0.111 Uiso 1 1 calc R U . . .
H15E H 0.279129 0.929225 0.679636 0.111 Uiso 1 1 calc R U . . .
H15F H 0.204185 0.902495 0.661767 0.111 Uiso 1 1 calc R U . . .
Si28 Si 0.36879(8) 0.88870(7) 0.44951(5) 0.0625(3) Uani 1 1 d . . . . .
C216 C 0.3383(5) 0.8359(4) 0.4110(3) 0.0979(19) Uani 1 1 d . . . . .
H16D H 0.279745 0.849124 0.405447 0.147 Uiso 1 1 calc R U . . .
H16E H 0.373247 0.846594 0.374585 0.147 Uiso 1 1 calc R U . . .
H16F H 0.345877 0.784052 0.432601 0.147 Uiso 1 1 calc R U . . .
C217 C 0.4807(3) 0.8637(3) 0.4603(3) 0.0884(16) Uani 1 1 d . . . . .
H17D H 0.496528 0.891720 0.480629 0.133 Uiso 1 1 calc R U . . .
H17E H 0.488331 0.811887 0.481913 0.133 Uiso 1 1 calc R U . . .
H17F H 0.515701 0.874430 0.423897 0.133 Uiso 1 1 calc R U . . .
C218 C 0.3594(4) 0.9879(3) 0.4064(2) 0.0887(17) Uani 1 1 d . . . . .
H18E H 0.375486 1.015809 0.426752 0.133 Uiso 1 1 calc R U . . .
H18D H 0.396134 0.996674 0.370816 0.133 Uiso 1 1 calc R U . . .
H18F H 0.301646 1.002815 0.399228 0.133 Uiso 1 1 calc R U . . .
Si29 Si 0.57860(6) 0.50788(5) 0.66184(4) 0.0505(2) Uani 1 1 d . . . . .
Si30 Si 0.68238(8) 0.56994(8) 0.67363(6) 0.0636(3) Uani 0.881(3) 1 d D U P B 1
C219 C 0.7357(5) 0.6261(5) 0.6045(4) 0.097(2) Uani 0.881(3) 1 d D . P B 1
H19D H 0.759088 0.595165 0.582719 0.146 Uiso 0.881(3) 1 calc R U P B 1
H19E H 0.695366 0.663237 0.584270 0.146 Uiso 0.881(3) 1 calc R U P B 1
H19F H 0.780501 0.649549 0.610244 0.146 Uiso 0.881(3) 1 calc R U P B 1
C220 C 0.7615(4) 0.5029(6) 0.7140(4) 0.091(2) Uani 0.881(3) 1 d D . P B 1
H201 H 0.785594 0.469837 0.694086 0.137 Uiso 0.881(3) 1 calc R U P B 1
H202 H 0.805664 0.528781 0.717702 0.137 Uiso 0.881(3) 1 calc R U P B 1
H203 H 0.734409 0.475124 0.751205 0.137 Uiso 0.881(3) 1 calc R U P B 1
C221 C 0.6390(5) 0.6309(3) 0.7134(4) 0.0667(18) Uani 0.881(3) 1 d D . P B 1
H22P H 0.610623 0.602599 0.749986 0.100 Uiso 0.881(3) 1 calc R U P B 1
H22Q H 0.684375 0.654316 0.718551 0.100 Uiso 0.881(3) 1 calc R U P B 1
H22R H 0.599240 0.668003 0.692576 0.100 Uiso 0.881(3) 1 calc R U P B 1
Si31 Si 0.54748(8) 0.41146(7) 0.74678(6) 0.0624(3) Uani 0.881(3) 1 d D U P B 1
C222 C 0.4473(5) 0.3733(5) 0.7493(5) 0.080(2) Uani 0.881(3) 1 d D . P B 1
H22S H 0.451738 0.355754 0.718165 0.119 Uiso 0.881(3) 1 calc R U P B 1
H22T H 0.436533 0.333092 0.784772 0.119 Uiso 0.881(3) 1 calc R U P B 1
H22U H 0.401433 0.411189 0.746418 0.119 Uiso 0.881(3) 1 calc R U P B 1
C223 C 0.6320(4) 0.3359(4) 0.7555(3) 0.0920(19) Uani 0.881(3) 1 d D . P B 1
H23S H 0.638066 0.318435 0.724189 0.138 Uiso 0.881(3) 1 calc R U P B 1
H23T H 0.684636 0.353601 0.756309 0.138 Uiso 0.881(3) 1 calc R U P B 1
H23U H 0.617527 0.296172 0.790656 0.138 Uiso 0.881(3) 1 calc R U P B 1
C224 C 0.5366(5) 0.4441(4) 0.8065(3) 0.0874(17) Uani 0.881(3) 1 d D . P B 1
H24G H 0.492486 0.483634 0.802132 0.131 Uiso 0.881(3) 1 calc R U P B 1
H24H H 0.522239 0.404241 0.841515 0.131 Uiso 0.881(3) 1 calc R U P B 1
H24I H 0.589349 0.461670 0.807168 0.131 Uiso 0.881(3) 1 calc R U P B 1
Si32 Si 0.62229(9) 0.46320(9) 0.58893(6) 0.0687(4) Uani 0.881(3) 1 d D U P B 1
C225 C 0.5545(5) 0.3913(5) 0.5950(4) 0.094(2) Uani 0.881(3) 1 d D . P B 1
H25G H 0.556648 0.352226 0.631243 0.141 Uiso 0.881(3) 1 calc R U P B 1
H25H H 0.496970 0.412209 0.591889 0.141 Uiso 0.881(3) 1 calc R U P B 1
H25I H 0.574433 0.371812 0.564929 0.141 Uiso 0.881(3) 1 calc R U P B 1
C226 C 0.7327(4) 0.4199(4) 0.5945(3) 0.092(2) Uani 0.881(3) 1 d D . P B 1
H26J H 0.734166 0.380502 0.630677 0.137 Uiso 0.881(3) 1 calc R U P B 1
H26K H 0.751179 0.400446 0.564317 0.137 Uiso 0.881(3) 1 calc R U P B 1
H26L H 0.769737 0.456312 0.591406 0.137 Uiso 0.881(3) 1 calc R U P B 1
C227 C 0.6192(5) 0.5385(5) 0.5198(3) 0.094(2) Uani 0.881(3) 1 d D . P B 1
H27M H 0.654796 0.575731 0.517195 0.141 Uiso 0.881(3) 1 calc R U P B 1
H27N H 0.639254 0.519404 0.489625 0.141 Uiso 0.881(3) 1 calc R U P B 1
H27O H 0.561791 0.559801 0.516585 0.141 Uiso 0.881(3) 1 calc R U P B 1
Si1B Si 0.6351(5) 0.5306(4) 0.7250(3) 0.0478(19) Uani 0.119(3) 1 d D . P B 2
C19B C 0.628(5) 0.6302(10) 0.709(3) 0.0667(18) Uani 0.119(3) 1 d D U P B 2
H1B1 H 0.659911 0.653657 0.672858 0.100 Uiso 0.119(3) 1 calc R U P B 2
H1B2 H 0.569433 0.649303 0.708876 0.100 Uiso 0.119(3) 1 calc R U P B 2
H1B3 H 0.650488 0.639968 0.738291 0.100 Uiso 0.119(3) 1 calc R U P B 2
C20B C 0.7465(15) 0.493(4) 0.730(2) 0.091(2) Uani 0.119(3) 1 d D U P B 2
H1B4 H 0.780341 0.514945 0.693534 0.137 Uiso 0.119(3) 1 calc R U P B 2
H1B5 H 0.767106 0.505376 0.758366 0.137 Uiso 0.119(3) 1 calc R U P B 2
H1B6 H 0.750067 0.440766 0.739802 0.137 Uiso 0.119(3) 1 calc R U P B 2
C21B C 0.574(2) 0.4883(19) 0.7945(9) 0.075(11) Uani 0.119(3) 1 d D U P B 2
H1B7 H 0.576524 0.435779 0.803627 0.112 Uiso 0.119(3) 1 calc R U P B 2
H1B8 H 0.596479 0.498760 0.823009 0.112 Uiso 0.119(3) 1 calc R U P B 2
H1B9 H 0.515425 0.508095 0.793593 0.112 Uiso 0.119(3) 1 calc R U P B 2
Si2B Si 0.5499(7) 0.3908(4) 0.6837(5) 0.073(3) Uani 0.119(3) 1 d D . P B 2
C22B C 0.453(2) 0.383(4) 0.7360(18) 0.11(4) Uani 0.119(3) 1 d D U P B 2
H2B1 H 0.464044 0.395785 0.767093 0.168 Uiso 0.119(3) 1 calc R U P B 2
H2B2 H 0.407941 0.415760 0.718050 0.168 Uiso 0.119(3) 1 calc R U P B 2
H2B3 H 0.437263 0.332967 0.750282 0.168 Uiso 0.119(3) 1 calc R U P B 2
C23B C 0.633(3) 0.324(2) 0.720(2) 0.12(3) Uani 0.119(3) 1 d D U P B 2
H2B4 H 0.645149 0.337391 0.750388 0.180 Uiso 0.119(3) 1 calc R U P B 2
H2B5 H 0.613856 0.275634 0.734473 0.180 Uiso 0.119(3) 1 calc R U P B 2
H2B6 H 0.683736 0.325810 0.692831 0.180 Uiso 0.119(3) 1 calc R U P B 2
C24B C 0.527(3) 0.366(3) 0.6255(18) 0.094(2) Uani 0.119(3) 1 d D U P B 2
H2B7 H 0.483986 0.400622 0.606575 0.141 Uiso 0.119(3) 1 calc R U P B 2
H2B8 H 0.578144 0.367362 0.598746 0.141 Uiso 0.119(3) 1 calc R U P B 2
H2B9 H 0.508264 0.317185 0.640388 0.141 Uiso 0.119(3) 1 calc R U P B 2
Si3B Si 0.6625(7) 0.5489(7) 0.5694(3) 0.087(4) Uani 0.119(3) 1 d D . P B 2
C25B C 0.646(6) 0.576(3) 0.4945(15) 0.32(10) Uani 0.119(3) 1 d D U P B 2
H3B1 H 0.613147 0.541345 0.490538 0.474 Uiso 0.119(3) 1 calc R U P B 2
H3B2 H 0.616350 0.624558 0.482750 0.474 Uiso 0.119(3) 1 calc R U P B 2
H3B3 H 0.700168 0.577459 0.471001 0.474 Uiso 0.119(3) 1 calc R U P B 2
C26B C 0.723(3) 0.4562(18) 0.589(2) 0.092(2) Uani 0.119(3) 1 d D U P B 2
H3B4 H 0.732454 0.440136 0.627823 0.137 Uiso 0.119(3) 1 calc R U P B 2
H3B5 H 0.690419 0.421462 0.583960 0.137 Uiso 0.119(3) 1 calc R U P B 2
H3B6 H 0.776272 0.459413 0.564485 0.137 Uiso 0.119(3) 1 calc R U P B 2
C27B C 0.726(4) 0.615(3) 0.578(4) 0.28(7) Uani 0.119(3) 1 d D U P B 2
H3B7 H 0.733804 0.600727 0.616928 0.418 Uiso 0.119(3) 1 calc R U P B 2
H3B8 H 0.779761 0.616647 0.554348 0.418 Uiso 0.119(3) 1 calc R U P B 2
H3B9 H 0.695943 0.663746 0.566097 0.418 Uiso 0.119(3) 1 calc R U P B 2
C1T C 0.8987(11) 0.8170(7) 1.0718(6) 0.197(5) Uani 1 1 d . U . C 1
H1T1 H 0.871023 0.855703 1.042984 0.296 Uiso 1 1 calc R U . C 1
H1T2 H 0.876603 0.770769 1.078398 0.296 Uiso 1 1 calc R U . C 1
H1T3 H 0.888282 0.827562 1.106583 0.296 Uiso 1 1 calc R U . C 1
C2T C 0.9940(12) 0.8121(7) 1.0521(5) 0.201(5) Uani 1 1 d . U . C 1
H2T1 H 1.003878 0.802598 1.016546 0.241 Uiso 1 1 calc R U . C 1
H2T2 H 1.015552 0.859367 1.044719 0.241 Uiso 1 1 calc R U . C 1
C3T C 1.1864(9) 0.7022(8) 1.1111(5) 0.188(4) Uani 1 1 d . U . C 1
H3T1 H 1.166162 0.653203 1.124810 0.225 Uiso 1 1 calc R U . C 1
H3T2 H 1.175802 0.719904 1.142851 0.225 Uiso 1 1 calc R U . C 1
C4T C 1.0353(9) 0.7612(5) 1.0888(4) 0.167(3) Uani 1 1 d . U . C 1
H4T1 H 1.010436 0.714836 1.098268 0.201 Uiso 1 1 calc R U . C 1
H4T2 H 1.028223 0.772885 1.123366 0.201 Uiso 1 1 calc R U . C 1
C5T C 1.1363(10) 0.7502(8) 1.0677(5) 0.206(5) Uani 1 1 d . U . C 1
H5T1 H 1.143241 0.730404 1.037091 0.248 Uiso 1 1 calc R U . C 1
H5T2 H 1.158936 0.798303 1.051883 0.248 Uiso 1 1 calc R U . C 1
C6T C 1.2795(9) 0.6953(7) 1.0940(6) 0.197(5) Uani 1 1 d . U . C 1
H6T1 H 1.306098 0.662311 1.125960 0.295 Uiso 1 1 calc R U . C 1
H6T2 H 1.291483 0.676114 1.063383 0.295 Uiso 1 1 calc R U . C 1
H6T3 H 1.301157 0.743047 1.081486 0.295 Uiso 1 1 calc R U . C 1
C1S C 1.0239(15) 0.7242(9) 0.4346(6) 0.398(12) Uani 1 1 d D U . D 1
H1S1 H 1.064771 0.699583 0.413611 0.596 Uiso 1 1 calc R U . D 1
H1S2 H 1.035348 0.775159 0.422461 0.596 Uiso 1 1 calc R U . D 1
H1S3 H 1.027731 0.700869 0.474625 0.596 Uiso 1 1 calc R U . D 1
C2S C 0.9391(14) 0.7197(9) 0.4242(8) 0.328(9) Uani 1 1 d D U . D 1
H2S1 H 0.932551 0.667404 0.434733 0.394 Uiso 1 1 calc R U . D 1
H2S2 H 0.940089 0.740917 0.383115 0.394 Uiso 1 1 calc R U . D 1
C3S C 0.8598(15) 0.7506(11) 0.4486(7) 0.378(11) Uani 1 1 d D U . D 1
H3S1 H 0.868081 0.797622 0.451164 0.453 Uiso 1 1 calc R U . D 1
H3S2 H 0.840596 0.717116 0.486501 0.453 Uiso 1 1 calc R U . D 1
C4S C 0.7971(16) 0.7607(17) 0.4096(9) 0.390(11) Uani 1 1 d D U . D 1
H4S1 H 0.802489 0.808849 0.379852 0.468 Uiso 1 1 calc R U . D 1
H4S2 H 0.812116 0.723913 0.391503 0.468 Uiso 1 1 calc R U . D 1
C5S C 0.7094(17) 0.7557(19) 0.4346(9) 0.424(13) Uani 1 1 d D U . D 1
H5S1 H 0.700208 0.705258 0.459405 0.508 Uiso 1 1 calc R U . D 1
H5S2 H 0.694771 0.787329 0.457256 0.508 Uiso 1 1 calc R U . D 1
C6S C 0.6568(17) 0.7780(14) 0.3903(11) 0.466(16) Uani 1 1 d D U . D 1
H6S1 H 0.598175 0.774674 0.406968 0.699 Uiso 1 1 calc R U . D 1
H6S2 H 0.665653 0.828138 0.366075 0.699 Uiso 1 1 calc R U . D 1
H6S3 H 0.671077 0.746267 0.368218 0.699 Uiso 1 1 calc R U . D 1

loop_
_atom_site_aniso_label
_atom_site_aniso_U_11
_atom_site_aniso_U_22
_atom_site_aniso_U_33
_atom_site_aniso_U_23
_atom_site_aniso_U_13
_atom_site_aniso_U_12
Ge1 0.0462(2) 0.0521(2) 0.0551(2) -0.01966(17) -0.00925(16) 0.00425(16)
Ge2 0.0555(2) 0.0573(2) 0.0502(2) -0.01880(17) -0.00523(17) 0.00158(18)
Ge3 0.0481(2) 0.0527(2) 0.0525(2) -0.01823(17) -0.00751(16) -0.00320(16)
Ge4 0.0504(2) 0.0500(2) 0.0498(2) -0.01624(16) -0.00970(16) -0.00178(16)
Ge5 0.0579(2) 0.0509(2) 0.0605(2) -0.02505(18) -0.01089(18) 0.00220(17)
Ge6 0.0577(2) 0.0568(2) 0.0546(2) -0.02095(18) -0.01668(18) 0.00019(18)
Ge8 0.0505(2) 0.0492(2) 0.0571(2) -0.01939(17) -0.01008(17) -0.00458(16)
Ge7 0.0527(2) 0.04558(19) 0.04770(19) -0.01476(15) -0.00944(16) 0.00067(15)
Ge9 0.0476(2) 0.0511(2) 0.0579(2) -0.01939(17) -0.00890(16) 0.00025(16)
Rh1 0.04823(14) 0.05010(14) 0.04755(13) -0.01959(10) -0.00664(10) -0.00069(10)
C28 0.0524(18) 0.0470(16) 0.0516(17) -0.0190(13) -0.0011(14) -0.0020(13)
N1 0.0556(17) 0.0577(16) 0.0538(16) -0.0228(13) -0.0035(13) -0.0011(13)
N2 0.0571(17) 0.0528(15) 0.0449(14) -0.0173(12) -0.0030(12) -0.0087(12)
C29 0.066(2) 0.0529(18) 0.0503(17) -0.0215(14) 0.0004(15) -0.0070(15)
C30 0.065(2) 0.0534(18) 0.0468(17) -0.0178(14) -0.0013(15) -0.0124(15)
C31 0.054(2) 0.106(4) 0.073(3) -0.041(3) -0.0023(19) 0.004(2)
C32 0.074(3) 0.076(3) 0.061(2) -0.032(2) 0.009(2) -0.010(2)
C33 0.071(2) 0.080(3) 0.0531(19) -0.0250(19) -0.0076(17) -0.020(2)
C34 0.0507(19) 0.072(2) 0.0541(18) -0.0237(17) -0.0031(15) -0.0108(16)
Si1 0.0557(5) 0.0470(4) 0.0478(4) -0.0134(4) -0.0089(4) 0.0031(4)
Si2 0.0627(6) 0.0704(7) 0.0702(7) -0.0245(5) -0.0233(5) 0.0157(5)
C1 0.086(4) 0.120(5) 0.084(4) -0.003(3) -0.023(3) 0.040(4)
C2 0.092(4) 0.130(6) 0.178(8) -0.095(6) -0.074(5) 0.035(4)
C3 0.062(3) 0.089(3) 0.082(3) -0.016(3) -0.001(2) 0.015(2)
Si3 0.0739(7) 0.0539(5) 0.0721(7) -0.0269(5) -0.0136(5) -0.0004(5)
C4 0.125(5) 0.054(2) 0.111(5) -0.027(3) -0.023(4) 0.005(3)
C5 0.109(4) 0.083(3) 0.068(3) -0.036(2) -0.017(3) -0.001(3)
C6 0.082(4) 0.104(4) 0.143(6) -0.066(4) -0.029(4) -0.014(3)
Si4 0.0754(7) 0.0595(6) 0.0562(6) -0.0130(5) 0.0036(5) 0.0002(5)
C7 0.127(6) 0.075(3) 0.093(4) 0.005(3) 0.031(4) 0.007(3)
C8 0.121(5) 0.106(4) 0.058(3) -0.034(3) -0.003(3) -0.005(4)
C9 0.067(3) 0.097(4) 0.089(3) -0.026(3) 0.006(2) -0.005(3)
Si5 0.0472(5) 0.0520(5) 0.0602(5) -0.0199(4) -0.0095(4) -0.0036(4)
Si6 0.0593(6) 0.0651(6) 0.0737(7) -0.0278(5) -0.0219(5) -0.0003(5)
C10 0.090(4) 0.077(3) 0.094(4) -0.026(3) -0.043(3) 0.014(3)
C11 0.083(3) 0.108(4) 0.076(3) -0.044(3) -0.015(3) -0.009(3)
C12 0.069(3) 0.092(4) 0.120(5) -0.046(3) -0.030(3) -0.011(3)
Si7 0.0602(6) 0.0820(8) 0.0637(6) -0.0238(6) -0.0019(5) -0.0014(5)
C13 0.065(3) 0.089(3) 0.086(3) -0.036(3) -0.001(2) 0.007(2)
C14 0.099(5) 0.107(5) 0.108(5) -0.024(4) 0.031(4) -0.016(4)
C15 0.093(4) 0.176(8) 0.085(4) -0.069(5) -0.024(3) 0.031(5)
Si8 0.0599(6) 0.0504(5) 0.0812(7) -0.0161(5) -0.0188(5) -0.0038(4)
C16 0.120(5) 0.085(4) 0.147(6) -0.036(4) -0.083(5) 0.022(4)
C17 0.093(4) 0.063(3) 0.138(6) -0.019(3) -0.010(4) -0.021(3)
C18 0.105(4) 0.055(2) 0.119(5) -0.026(3) 0.009(4) 0.012(3)
Si9 0.0460(5) 0.0555(5) 0.0561(5) -0.0221(4) -0.0088(4) 0.0047(4)
Si10 0.0761(9) 0.0586(7) 0.0962(11) -0.0276(7) -0.0280(8) 0.0066(6)
C19 0.131(7) 0.084(5) 0.141(8) -0.006(5) -0.022(6) -0.050(5)
C20 0.159(9) 0.083(5) 0.146(10) -0.067(6) -0.053(7) 0.010(5)
C21 0.113(6) 0.071(4) 0.250(13) -0.039(6) -0.087(8) 0.028(4)
Si11 0.0521(6) 0.0700(7) 0.0577(6) -0.0252(5) -0.0122(5) 0.0044(5)
C22 0.106(5) 0.111(5) 0.054(3) -0.029(3) -0.003(3) -0.022(4)
C23 0.063(3) 0.128(7) 0.111(6) -0.064(5) -0.038(4) 0.024(4)
C24 0.085(3) 0.081(3) 0.087(3) -0.035(3) -0.031(3) -0.006(3)
Si12 0.0624(8) 0.1046(11) 0.0573(7) -0.0304(7) -0.0013(6) 0.0010(7)
C25 0.105(6) 0.174(9) 0.066(4) -0.056(5) -0.014(4) 0.021(6)
C26 0.079(5) 0.301(17) 0.089(5) -0.049(8) 0.005(4) 0.063(8)
C27 0.197(12) 0.143(9) 0.098(6) -0.026(6) 0.039(7) -0.075(8)
Si1A 0.085(6) 0.036(4) 0.049(4) -0.009(3) -0.007(4) 0.012(4)
C19A 0.106(5) 0.111(5) 0.054(3) -0.029(3) -0.003(3) -0.022(4)
C20A 0.13(5) 0.19(7) 0.28(8) -0.11(6) -0.15(6) 0.02(4)
C21A 1.1(8) 1.2(8) 1.2(8) -0.4(3) -0.14(14) -0.07(12)
Si2A 0.052(5) 0.077(6) 0.074(6) -0.048(5) 0.008(4) -0.020(4)
C22A 0.085(3) 0.081(3) 0.087(3) -0.035(3) -0.031(3) -0.006(3)
C23A 0.063(3) 0.128(7) 0.111(6) -0.064(5) -0.038(4) 0.024(4)
C24A 0.16(5) 0.07(3) 0.12(4) -0.06(3) 0.04(4) -0.07(3)
Si3A 0.058(5) 0.075(6) 0.053(4) -0.044(4) -0.009(3) 0.014(4)
C25A 0.159(9) 0.083(5) 0.146(10) -0.067(6) -0.053(7) 0.010(5)
C26A 0.079(5) 0.301(17) 0.089(5) -0.049(8) 0.005(4) 0.063(8)
C27A 0.105(6) 0.174(9) 0.066(4) -0.056(5) -0.014(4) 0.021(6)
Ge21 0.0467(2) 0.0488(2) 0.0529(2) -0.01762(16) -0.00772(16) 0.00118(15)
Ge22 0.0565(2) 0.0504(2) 0.0584(2) -0.02392(18) -0.00827(18) -0.00142(17)
Ge23 0.0511(2) 0.0482(2) 0.0489(2) -0.01598(16) -0.00750(16) -0.00242(16)
Ge24 0.0488(2) 0.0493(2) 0.0524(2) -0.01704(16) -0.00849(16) -0.00377(16)
Ge25 0.0561(2) 0.0557(2) 0.0489(2) -0.01783(17) -0.00357(17) -0.00188(17)
Ge26 0.0589(2) 0.0569(2) 0.0545(2) -0.02158(18) -0.01590(18) -0.00148(18)
Ge27 0.0501(2) 0.0499(2) 0.0579(2) -0.02015(17) -0.00778(17) -0.00589(16)
Ge28 0.0524(2) 0.04537(19) 0.04633(19) -0.01395(15) -0.00979(15) -0.00120(15)
Ge29 0.0479(2) 0.0512(2) 0.0570(2) -0.01932(17) -0.00849(16) -0.00151(16)
Rh2 0.04925(14) 0.04849(13) 0.04621(13) -0.01823(10) -0.00715(10) -0.00089(10)
C228 0.0555(19) 0.0484(16) 0.0532(17) -0.0199(14) -0.0084(14) -0.0007(14)
N201 0.0582(18) 0.0629(18) 0.0555(16) -0.0276(14) -0.0047(13) 0.0022(14)
N202 0.0589(17) 0.0511(15) 0.0456(14) -0.0163(11) -0.0071(12) -0.0073(12)
C229 0.071(2) 0.063(2) 0.0513(18) -0.0246(16) -0.0030(17) -0.0037(18)
C230 0.071(2) 0.0535(18) 0.0490(17) -0.0186(14) -0.0036(16) -0.0113(16)
C231 0.060(2) 0.106(4) 0.076(3) -0.045(3) -0.010(2) 0.018(2)
C233 0.080(3) 0.082(3) 0.0501(19) -0.0229(19) -0.0080(18) -0.018(2)
C232 0.079(3) 0.105(4) 0.069(3) -0.044(3) 0.001(2) 0.004(3)
C234 0.053(2) 0.077(2) 0.0529(19) -0.0219(17) -0.0073(15) -0.0061(17)
Si21 0.0481(5) 0.0528(5) 0.0676(6) -0.0215(4) -0.0089(4) -0.0054(4)
Si22 0.0660(7) 0.0786(8) 0.0919(9) -0.0323(7) 0.0151(6) -0.0065(6)
C201 0.079(4) 0.091(4) 0.111(5) -0.008(3) 0.025(3) -0.007(3)
C202 0.075(3) 0.084(4) 0.154(7) -0.038(4) 0.034(4) 0.001(3)
C203 0.123(6) 0.144(7) 0.101(5) -0.080(5) 0.017(4) -0.014(5)
Si23 0.0622(6) 0.0507(5) 0.0790(7) -0.0152(5) -0.0156(5) -0.0079(4)
C204 0.094(4) 0.063(3) 0.132(5) -0.017(3) -0.023(4) -0.025(3)
C205 0.090(4) 0.082(3) 0.080(3) -0.017(3) -0.026(3) 0.000(3)
C206 0.084(3) 0.062(2) 0.104(4) -0.030(3) -0.010(3) 0.003(2)
Si24 0.0655(7) 0.0761(8) 0.0918(9) -0.0278(7) -0.0310(6) -0.0053(6)
C207 0.075(3) 0.137(6) 0.136(6) -0.055(5) -0.028(4) -0.033(4)
C208 0.106(4) 0.108(5) 0.083(3) -0.036(3) -0.017(3) -0.029(4)
C209 0.123(6) 0.105(5) 0.151(7) -0.023(5) -0.076(6) 0.024(5)
Si25 0.0483(4) 0.0482(4) 0.0469(4) -0.0138(3) -0.0086(3) -0.0005(3)
Si26 0.0505(5) 0.0668(6) 0.0598(5) -0.0164(5) -0.0140(4) 0.0052(4)
C210 0.071(3) 0.096(4) 0.122(5) -0.048(4) -0.040(3) -0.003(3)
C211 0.071(3) 0.088(3) 0.075(3) -0.009(2) -0.022(2) 0.013(2)
C212 0.055(2) 0.090(3) 0.077(3) -0.014(2) -0.004(2) 0.011(2)
Si27 0.0666(6) 0.0515(5) 0.0619(6) -0.0195(4) -0.0130(5) -0.0041(4)
C213 0.122(5) 0.052(2) 0.093(4) -0.021(2) -0.021(3) 0.005(3)
C214 0.076(3) 0.093(4) 0.100(4) -0.040(3) -0.015(3) -0.020(3)
C215 0.088(3) 0.078(3) 0.060(2) -0.029(2) -0.014(2) -0.002(2)
Si28 0.0632(6) 0.0610(6) 0.0539(5) -0.0137(4) 0.0013(4) -0.0044(5)
C216 0.119(5) 0.112(5) 0.071(3) -0.045(3) 0.004(3) -0.019(4)
C217 0.056(2) 0.086(3) 0.100(4) -0.016(3) 0.008(2) 0.000(2)
C218 0.091(4) 0.071(3) 0.073(3) 0.000(2) 0.012(3) -0.003(3)
Si29 0.0450(4) 0.0529(5) 0.0551(5) -0.0222(4) -0.0061(4) 0.0002(4)
Si30 0.0473(6) 0.0708(7) 0.0782(8) -0.0322(6) -0.0075(5) -0.0062(5)
C219 0.086(4) 0.102(5) 0.107(5) -0.045(4) 0.020(4) -0.037(4)
C220 0.061(3) 0.107(5) 0.126(6) -0.062(5) -0.037(4) 0.019(3)
C221 0.066(4) 0.067(2) 0.076(3) -0.031(2) -0.023(3) 0.000(2)
Si31 0.0587(7) 0.0542(6) 0.0650(7) -0.0133(5) -0.0067(5) 0.0029(5)
C222 0.075(4) 0.061(4) 0.093(5) -0.015(4) 0.000(3) -0.016(3)
C223 0.080(4) 0.070(3) 0.107(5) -0.012(3) -0.022(4) 0.016(3)
C224 0.098(5) 0.094(4) 0.060(3) -0.020(3) -0.004(3) -0.003(4)
Si32 0.0624(7) 0.0849(9) 0.0676(8) -0.0419(7) -0.0100(6) 0.0097(6)
C225 0.086(4) 0.110(5) 0.115(6) -0.075(5) -0.016(4) 0.001(4)
C226 0.070(3) 0.107(5) 0.097(4) -0.049(4) -0.008(3) 0.029(4)
C227 0.100(5) 0.125(6) 0.063(3) -0.051(4) -0.010(3) 0.023(4)
Si1B 0.053(4) 0.054(4) 0.040(3) -0.021(3) -0.012(3) 0.005(3)
C19B 0.066(4) 0.067(2) 0.076(3) -0.031(2) -0.023(3) 0.000(2)
C20B 0.061(3) 0.107(5) 0.126(6) -0.062(5) -0.037(4) 0.019(3)
C21B 0.08(2) 0.10(3) 0.054(18) -0.05(2) -0.004(17) 0.01(2)
Si2B 0.083(7) 0.043(4) 0.092(7) -0.022(4) -0.027(6) 0.010(4)
C22B 0.14(6) 0.09(4) 0.07(3) 0.02(3) 0.04(3) -0.06(4)
C23B 0.08(3) 0.13(5) 0.13(5) 0.00(4) -0.07(4) 0.00(3)
C24B 0.086(4) 0.110(5) 0.115(6) -0.075(5) -0.016(4) 0.001(4)
Si3B 0.060(6) 0.165(14) 0.055(5) -0.063(7) 0.008(4) -0.020(7)
C25B 0.38(14) 0.35(13) 0.28(12) -0.21(10) -0.04(9) 0.04(9)
C26B 0.070(3) 0.107(5) 0.097(4) -0.049(4) -0.008(3) 0.029(4)
C27B 0.29(9) 0.19(7) 0.32(11) -0.04(6) 0.07(8) -0.21(7)
C1T 0.337(12) 0.138(9) 0.155(10) -0.050(8) -0.104(11) -0.058(10)
C2T 0.355(12) 0.149(8) 0.116(7) -0.020(6) -0.057(10) -0.116(9)
C3T 0.252(10) 0.182(11) 0.133(7) -0.075(7) 0.072(7) -0.100(8)
C4T 0.304(10) 0.103(5) 0.092(5) -0.035(4) 0.025(6) -0.070(6)
C5T 0.292(10) 0.158(10) 0.129(7) -0.032(7) 0.088(7) -0.087(9)
C6T 0.260(10) 0.176(11) 0.187(11) -0.112(10) 0.057(9) -0.097(9)
C1S 0.82(3) 0.286(19) 0.142(11) 0.015(11) -0.150(19) -0.38(2)
C2S 0.71(3) 0.161(12) 0.164(12) -0.068(9) -0.065(17) -0.178(16)
C3S 0.87(3) 0.160(13) 0.128(10) -0.076(10) -0.020(17) -0.11(2)
C4S 0.75(3) 0.247(19) 0.177(16) -0.118(16) 0.007(17) -0.02(2)
C5S 0.78(3) 0.29(2) 0.179(18) -0.104(19) 0.035(19) -0.04(3)
C6S 0.73(3) 0.32(3) 0.26(2) -0.14(2) -0.02(2) 0.30(3)

loop_
_atom_type_symbol
_atom_type_description
_atom_type_scat_dispersion_real
_atom_type_scat_dispersion_imag
_atom_type_scat_source
C C 0.0181 0.0091 'International Tables Vol C Tables 4.2.6.8 and 6.1.1.4'
H H 0.0000 0.0000 'International Tables Vol C Tables 4.2.6.8 and 6.1.1.4'
Ge Ge -1.0885 0.8855 'International Tables Vol C Tables 4.2.6.8 and 6.1.1.4'
N N 0.0311 0.0180 'International Tables Vol C Tables 4.2.6.8 and 6.1.1.4'
Rh Rh 0.0927 3.6045 'International Tables Vol C Tables 4.2.6.8 and 6.1.1.4'
Si Si 0.2541 0.3302 'International Tables Vol C Tables 4.2.6.8 and 6.1.1.4'

loop_
_geom_angle_atom_site_label_1
_geom_angle_atom_site_label_2
_geom_angle_atom_site_label_3
_geom_angle
_geom_angle_site_symmetry_1
_geom_angle_site_symmetry_3
_geom_angle_publ_flag
Si9 Ge1 Ge3 124.69(3) . . ?
Si9 Ge1 Ge5 110.36(3) . . ?
Ge3 Ge1 Ge5 120.37(2) . . ?
Si9 Ge1 Ge4 128.34(3) . . ?
Ge3 Ge1 Ge4 81.407(18) . . ?
Ge5 Ge1 Ge4 81.804(19) . . ?
Si9 Ge1 Ge2 116.35(3) . . ?
Ge3 Ge1 Ge2 74.700(18) . . ?
Ge5 Ge1 Ge2 60.922(18) . . ?
Ge4 Ge1 Ge2 113.26(2) . . ?
Ge6 Ge2 Ge7 60.441(17) . . ?
Ge6 Ge2 Ge5 60.563(18) . . ?
Ge7 Ge2 Ge5 98.83(2) . . ?
Ge6 Ge2 Ge1 103.11(2) . . ?
Ge7 Ge2 Ge1 88.734(18) . . ?
Ge5 Ge2 Ge1 57.825(17) . . ?
Rh1 Ge3 Ge1 96.614(19) . . ?
Rh1 Ge3 Ge7 65.523(15) . . ?
Ge1 Ge3 Ge7 95.01(2) . . ?
Rh1 Ge4 Ge8 91.787(18) . . ?
Rh1 Ge4 Ge1 92.959(18) . . ?
Ge8 Ge4 Ge1 94.30(2) . . ?
Ge1 Ge5 Ge8 95.41(2) . . ?
Ge1 Ge5 Ge2 61.253(17) . . ?
Ge8 Ge5 Ge2 104.45(2) . . ?
Ge1 Ge5 Ge6 104.60(2) . . ?
Ge8 Ge5 Ge6 61.476(17) . . ?
Ge2 Ge5 Ge6 59.138(17) . . ?
Ge2 Ge6 Ge7 60.016(17) . . ?
Ge2 Ge6 Ge5 60.299(17) . . ?
Ge7 Ge6 Ge5 98.371(19) . . ?
Ge2 Ge6 Ge8 102.45(2) . . ?
Ge7 Ge6 Ge8 88.381(18) . . ?
Ge5 Ge6 Ge8 57.616(17) . . ?
Si5 Ge8 Ge9 120.54(3) . . ?
Si5 Ge8 Ge5 114.69(3) . . ?
Ge9 Ge8 Ge5 120.18(2) . . ?
Si5 Ge8 Ge4 126.09(3) . . ?
Ge9 Ge8 Ge4 83.413(19) . . ?
Ge5 Ge8 Ge4 82.182(19) . . ?
Si5 Ge8 Ge6 119.19(3) . . ?
Ge9 Ge8 Ge6 73.208(18) . . ?
Ge5 Ge8 Ge6 60.909(17) . . ?
Ge4 Ge8 Ge6 113.71(2) . . ?
Si1 Ge7 Ge9 115.01(3) . . ?
Si1 Ge7 Ge3 114.67(3) . . ?
Ge9 Ge7 Ge3 107.39(2) . . ?
Si1 Ge7 Ge2 117.05(3) . . ?
Ge9 Ge7 Ge2 120.72(2) . . ?
Ge3 Ge7 Ge2 74.198(18) . . ?
Si1 Ge7 Ge6 117.53(3) . . ?
Ge9 Ge7 Ge6 72.660(18) . . ?
Ge3 Ge7 Ge6 121.28(2) . . ?
Ge2 Ge7 Ge6 59.543(17) . . ?
Si1 Ge7 Rh1 121.36(3) . . ?
Ge9 Ge7 Rh1 54.926(14) . . ?
Ge3 Ge7 Rh1 54.891(14) . . ?
Ge2 Ge7 Rh1 113.504(18) . . ?
Ge6 Ge7 Rh1 112.502(19) . . ?
Rh1 Ge9 Ge8 94.977(18) . . ?
Rh1 Ge9 Ge7 65.505(16) . . ?
Ge8 Ge9 Ge7 95.36(2) . . ?
C28 Rh1 Ge3 122.69(11) . . ?
C28 Rh1 Ge9 120.92(11) . . ?
Ge3 Rh1 Ge9 116.273(18) . . ?
C28 Rh1 Ge4 91.96(10) . . ?
Ge3 Rh1 Ge4 86.468(17) . . ?
Ge9 Rh1 Ge4 88.021(17) . . ?
C28 Rh1 Ge7 166.83(10) . . ?
Ge3 Rh1 Ge7 59.586(15) . . ?
Ge9 Rh1 Ge7 59.569(15) . . ?
Ge4 Rh1 Ge7 101.190(16) . . ?
N2 C28 N1 103.2(3) . . ?
N2 C28 Rh1 129.1(3) . . ?
N1 C28 Rh1 127.5(3) . . ?
C28 N1 C29 111.7(3) . . ?
C28 N1 C31 124.6(3) . . ?
C29 N1 C31 123.7(3) . . ?
C28 N2 C30 112.0(3) . . ?
C28 N2 C34 124.1(3) . . ?
C30 N2 C34 123.9(3) . . ?
C30 C29 N1 106.9(3) . . ?
C30 C29 C32 130.3(4) . . ?
N1 C29 C32 122.8(4) . . ?
C29 C30 N2 106.2(3) . . ?
C29 C30 C33 131.5(4) . . ?
N2 C30 C33 122.3(4) . . ?
N1 C31 H31A 109.5 . . ?
N1 C31 H31B 109.5 . . ?
H31A C31 H31B 109.5 . . ?
N1 C31 H31C 109.5 . . ?
H31A C31 H31C 109.5 . . ?
H31B C31 H31C 109.5 . . ?
C29 C32 H32A 109.5 . . ?
C29 C32 H32B 109.5 . . ?
H32A C32 H32B 109.5 . . ?
C29 C32 H32C 109.5 . . ?
H32A C32 H32C 109.5 . . ?
H32B C32 H32C 109.5 . . ?
C30 C33 H33A 109.5 . . ?
C30 C33 H33B 109.5 . . ?
H33A C33 H33B 109.5 . . ?
C30 C33 H33C 109.5 . . ?
H33A C33 H33C 109.5 . . ?
H33B C33 H33C 109.5 . . ?
N2 C34 H34A 109.5 . . ?
N2 C34 H34B 109.5 . . ?
H34A C34 H34B 109.5 . . ?
N2 C34 H34C 109.5 . . ?
H34A C34 H34C 109.5 . . ?
H34B C34 H34C 109.5 . . ?
Si4 Si1 Si2 112.54(6) . . ?
Si4 Si1 Si3 111.41(7) . . ?
Si2 Si1 Si3 107.57(6) . . ?
Si4 Si1 Ge7 107.48(5) . . ?
Si2 Si1 Ge7 108.73(6) . . ?
Si3 Si1 Ge7 109.05(5) . . ?
C2 Si2 C3 107.8(4) . . ?
C2 Si2 C1 108.5(4) . . ?
C3 Si2 C1 108.3(3) . . ?
C2 Si2 Si1 112.5(2) . . ?
C3 Si2 Si1 110.01(19) . . ?
C1 Si2 Si1 109.6(2) . . ?
Si2 C1 H1A 109.5 . . ?
Si2 C1 H1B 109.5 . . ?
H1A C1 H1B 109.5 . . ?
Si2 C1 H1C 109.5 . . ?
H1A C1 H1C 109.5 . . ?
H1B C1 H1C 109.5 . . ?
Si2 C2 H2A 109.5 . . ?
Si2 C2 H2B 109.5 . . ?
H2A C2 H2B 109.5 . . ?
Si2 C2 H2C 109.5 . . ?
H2A C2 H2C 109.5 . . ?
H2B C2 H2C 109.5 . . ?
Si2 C3 H3A 109.5 . . ?
Si2 C3 H3B 109.5 . . ?
H3A C3 H3B 109.5 . . ?
Si2 C3 H3C 109.5 . . ?
H3A C3 H3C 109.5 . . ?
H3B C3 H3C 109.5 . . ?
C6 Si3 C5 108.5(3) . . ?
C6 Si3 C4 107.7(3) . . ?
C5 Si3 C4 108.7(3) . . ?
C6 Si3 Si1 111.4(2) . . ?
C5 Si3 Si1 110.5(2) . . ?
C4 Si3 Si1 109.9(2) . . ?
Si3 C4 H4A 109.5 . . ?
Si3 C4 H4B 109.5 . . ?
H4A C4 H4B 109.5 . . ?
Si3 C4 H4C 109.5 . . ?
H4A C4 H4C 109.5 . . ?
H4B C4 H4C 109.5 . . ?
Si3 C5 H5A 109.5 . . ?
Si3 C5 H5B 109.5 . . ?
H5A C5 H5B 109.5 . . ?
Si3 C5 H5C 109.5 . . ?
H5A C5 H5C 109.5 . . ?
H5B C5 H5C 109.5 . . ?
Si3 C6 H6A 109.5 . . ?
Si3 C6 H6B 109.5 . . ?
H6A C6 H6B 109.5 . . ?
Si3 C6 H6C 109.5 . . ?
H6A C6 H6C 109.5 . . ?
H6B C6 H6C 109.5 . . ?
C8 Si4 C9 109.4(3) . . ?
C8 Si4 C7 109.6(4) . . ?
C9 Si4 C7 108.6(4) . . ?
C8 Si4 Si1 110.0(2) . . ?
C9 Si4 Si1 110.0(2) . . ?
C7 Si4 Si1 109.2(2) . . ?
Si4 C7 H7A 109.5 . . ?
Si4 C7 H7B 109.5 . . ?
H7A C7 H7B 109.5 . . ?
Si4 C7 H7C 109.5 . . ?
H7A C7 H7C 109.5 . . ?
H7B C7 H7C 109.5 . . ?
Si4 C8 H8A 109.5 . . ?
Si4 C8 H8B 109.5 . . ?
H8A C8 H8B 109.5 . . ?
Si4 C8 H8C 109.5 . . ?
H8A C8 H8C 109.5 . . ?
H8B C8 H8C 109.5 . . ?
Si4 C9 H9A 109.5 . . ?
Si4 C9 H9B 109.5 . . ?
H9A C9 H9B 109.5 . . ?
Si4 C9 H9C 109.5 . . ?
H9A C9 H9C 109.5 . . ?
H9B C9 H9C 109.5 . . ?
Si6 Si5 Si8 112.70(6) . . ?
Si6 Si5 Si7 111.07(6) . . ?
Si8 Si5 Si7 111.45(7) . . ?
Si6 Si5 Ge8 108.95(5) . . ?
Si8 Si5 Ge8 108.47(5) . . ?
Si7 Si5 Ge8 103.76(6) . . ?
C10 Si6 C11 109.4(3) . . ?
C10 Si6 C12 108.2(3) . . ?
C11 Si6 C12 108.4(3) . . ?
C10 Si6 Si5 110.54(19) . . ?
C11 Si6 Si5 111.24(19) . . ?
C12 Si6 Si5 108.9(2) . . ?
Si6 C10 H10A 109.5 . . ?
Si6 C10 H10B 109.5 . . ?
H10A C10 H10B 109.5 . . ?
Si6 C10 H10C 109.5 . . ?
H10A C10 H10C 109.5 . . ?
H10B C10 H10C 109.5 . . ?
Si6 C11 H11A 109.5 . . ?
Si6 C11 H11B 109.5 . . ?
H11A C11 H11B 109.5 . . ?
Si6 C11 H11C 109.5 . . ?
H11A C11 H11C 109.5 . . ?
H11B C11 H11C 109.5 . . ?
Si6 C12 H12A 109.5 . . ?
Si6 C12 H12B 109.5 . . ?
H12A C12 H12B 109.5 . . ?
Si6 C12 H12C 109.5 . . ?
H12A C12 H12C 109.5 . . ?
H12B C12 H12C 109.5 . . ?
C15 Si7 C13 108.2(3) . . ?
C15 Si7 C14 109.4(4) . . ?
C13 Si7 C14 107.4(3) . . ?
C15 Si7 Si5 109.4(2) . . ?
C13 Si7 Si5 111.48(18) . . ?
C14 Si7 Si5 110.8(3) . . ?
Si7 C13 H13A 109.5 . . ?
Si7 C13 H13B 109.5 . . ?
H13A C13 H13B 109.5 . . ?
Si7 C13 H13C 109.5 . . ?
H13A C13 H13C 109.5 . . ?
H13B C13 H13C 109.5 . . ?
Si7 C14 H14A 109.5 . . ?
Si7 C14 H14B 109.5 . . ?
H14A C14 H14B 109.5 . . ?
Si7 C14 H14C 109.5 . . ?
H14A C14 H14C 109.5 . . ?
H14B C14 H14C 109.5 . . ?
Si7 C15 H15A 109.5 . . ?
Si7 C15 H15B 109.5 . . ?
H15A C15 H15B 109.5 . . ?
Si7 C15 H15C 109.5 . . ?
H15A C15 H15C 109.5 . . ?
H15B C15 H15C 109.5 . . ?
C17 Si8 C16 107.9(4) . . ?
C17 Si8 C18 107.7(4) . . ?
C16 Si8 C18 110.1(4) . . ?
C17 Si8 Si5 111.0(2) . . ?
C16 Si8 Si5 109.9(2) . . ?
C18 Si8 Si5 110.07(19) . . ?
Si8 C16 H16A 109.5 . . ?
Si8 C16 H16B 109.5 . . ?
H16A C16 H16B 109.5 . . ?
Si8 C16 H16C 109.5 . . ?
H16A C16 H16C 109.5 . . ?
H16B C16 H16C 109.5 . . ?
Si8 C17 H17A 109.5 . . ?
Si8 C17 H17B 109.5 . . ?
H17A C17 H17B 109.5 . . ?
Si8 C17 H17C 109.5 . . ?
H17A C17 H17C 109.5 . . ?
H17B C17 H17C 109.5 . . ?
Si8 C18 H18A 109.5 . . ?
Si8 C18 H18B 109.5 . . ?
H18A C18 H18B 109.5 . . ?
Si8 C18 H18C 109.5 . . ?
H18A C18 H18C 109.5 . . ?
H18B C18 H18C 109.5 . . ?
Si11 Si9 Si10 111.49(7) . . ?
Si11 Si9 Si12 110.70(7) . . ?
Si10 Si9 Si12 112.09(8) . . ?
Si3A Si9 Si2A 114.1(3) . . ?
Si3A Si9 Ge1 117.1(2) . . ?
Si11 Si9 Ge1 104.13(5) . . ?
Si10 Si9 Ge1 110.22(6) . . ?
Si12 Si9 Ge1 107.84(6) . . ?
Si2A Si9 Ge1 109.1(3) . . ?
Si3A Si9 Si1A 110.4(3) . . ?
Si2A Si9 Si1A 103.0(3) . . ?
Ge1 Si9 Si1A 101.5(2) . . ?
C20 Si10 C21 109.8(5) . . ?
C20 Si10 C19 107.9(5) . . ?
C21 Si10 C19 109.5(5) . . ?
C20 Si10 Si9 112.8(3) . . ?
C21 Si10 Si9 109.2(3) . . ?
C19 Si10 Si9 107.6(3) . . ?
Si10 C19 H19A 109.5 . . ?
Si10 C19 H19B 109.5 . . ?
H19A C19 H19B 109.5 . . ?
Si10 C19 H19C 109.5 . . ?
H19A C19 H19C 109.5 . . ?
H19B C19 H19C 109.5 . . ?
Si10 C20 H20A 109.5 . . ?
Si10 C20 H20B 109.5 . . ?
H20A C20 H20B 109.5 . . ?
Si10 C20 H20C 109.5 . . ?
H20A C20 H20C 109.5 . . ?
H20B C20 H20C 109.5 . . ?
Si10 C21 H21A 109.5 . . ?
Si10 C21 H21B 109.5 . . ?
H21A C21 H21B 109.5 . . ?
Si10 C21 H21C 109.5 . . ?
H21A C21 H21C 109.5 . . ?
H21B C21 H21C 109.5 . . ?
C22 Si11 C23 108.1(4) . . ?
C22 Si11 C24 108.5(4) . . ?
C23 Si11 C24 108.0(4) . . ?
C22 Si11 Si9 108.9(2) . . ?
C23 Si11 Si9 112.2(3) . . ?
C24 Si11 Si9 111.1(3) . . ?
Si11 C22 H22A 109.5 . . ?
Si11 C22 H22B 109.5 . . ?
H22A C22 H22B 109.5 . . ?
Si11 C22 H22C 109.5 . . ?
H22A C22 H22C 109.5 . . ?
H22B C22 H22C 109.5 . . ?
Si11 C23 H23A 109.5 . . ?
Si11 C23 H23B 109.5 . . ?
H23A C23 H23B 109.5 . . ?
Si11 C23 H23C 109.5 . . ?
H23A C23 H23C 109.5 . . ?
H23B C23 H23C 109.5 . . ?
Si11 C24 H24A 109.5 . . ?
Si11 C24 H24B 109.5 . . ?
H24A C24 H24B 109.5 . . ?
Si11 C24 H24C 109.5 . . ?
H24A C24 H24C 109.5 . . ?
H24B C24 H24C 109.5 . . ?
C25 Si12 C26 110.1(5) . . ?
C25 Si12 C27 105.8(6) . . ?
C26 Si12 C27 109.4(7) . . ?
C25 Si12 Si9 114.0(4) . . ?
C26 Si12 Si9 109.4(3) . . ?
C27 Si12 Si9 108.0(3) . . ?
Si12 C25 H25A 109.5 . . ?
Si12 C25 H25B 109.5 . . ?
H25A C25 H25B 109.5 . . ?
Si12 C25 H25C 109.5 . . ?
H25A C25 H25C 109.5 . . ?
H25B C25 H25C 109.5 . . ?
Si12 C26 H26A 109.5 . . ?
Si12 C26 H26B 109.5 . . ?
H26A C26 H26B 109.5 . . ?
Si12 C26 H26C 109.5 . . ?
H26A C26 H26C 109.5 . . ?
H26B C26 H26C 109.5 . . ?
Si12 C27 H27A 109.5 . . ?
Si12 C27 H27B 109.5 . . ?
H27A C27 H27B 109.5 . . ?
Si12 C27 H27C 109.5 . . ?
H27A C27 H27C 109.5 . . ?
H27B C27 H27C 109.5 . . ?
C20A Si1A C21A 110.1(10) . . ?
C20A Si1A C19A 108.9(9) . . ?
C21A Si1A C19A 109.9(10) . . ?
C20A Si1A Si9 135.3(16) . . ?
C21A Si1A Si9 77(3) . . ?
C19A Si1A Si9 109.7(16) . . ?
Si1A C19A H1A1 109.5 . . ?
Si1A C19A H1A2 109.5 . . ?
H1A1 C19A H1A2 109.5 . . ?
Si1A C19A H1A3 109.5 . . ?
H1A1 C19A H1A3 109.5 . . ?
H1A2 C19A H1A3 109.5 . . ?
Si1A C20A H1A4 109.5 . . ?
Si1A C20A H1A5 109.5 . . ?
H1A4 C20A H1A5 109.5 . . ?
Si1A C20A H1A6 109.5 . . ?
H1A4 C20A H1A6 109.5 . . ?
H1A5 C20A H1A6 109.5 . . ?
Si1A C21A H1A7 109.5 . . ?
Si1A C21A H1A8 109.5 . . ?
H1A7 C21A H1A8 109.5 . . ?
Si1A C21A H1A9 109.5 . . ?
H1A7 C21A H1A9 109.5 . . ?
H1A8 C21A H1A9 109.5 . . ?
C22A Si2A C23A 108.2(9) . . ?
C22A Si2A C24A 108.7(10) . . ?
C23A Si2A C24A 108.1(8) . . ?
C22A Si2A Si9 114(3) . . ?
C23A Si2A Si9 112(3) . . ?
C24A Si2A Si9 106.1(15) . . ?
Si2A C22A H2A1 109.5 . . ?
Si2A C22A H2A2 109.5 . . ?
H2A1 C22A H2A2 109.5 . . ?
Si2A C22A H2A3 109.5 . . ?
H2A1 C22A H2A3 109.5 . . ?
H2A2 C22A H2A3 109.5 . . ?
Si2A C23A H2A4 109.5 . . ?
Si2A C23A H2A5 109.5 . . ?
H2A4 C23A H2A5 109.5 . . ?
Si2A C23A H2A6 109.5 . . ?
H2A4 C23A H2A6 109.5 . . ?
H2A5 C23A H2A6 109.5 . . ?
Si2A C24A H2A7 109.5 . . ?
Si2A C24A H2A8 109.5 . . ?
H2A7 C24A H2A8 109.5 . . ?
Si2A C24A H2A9 109.5 . . ?
H2A7 C24A H2A9 109.5 . . ?
H2A8 C24A H2A9 109.5 . . ?
C25A Si3A C26A 110.1(9) . . ?
C25A Si3A C27A 105.7(10) . . ?
C26A Si3A C27A 109.2(11) . . ?
C25A Si3A Si9 110(3) . . ?
C26A Si3A Si9 113(2) . . ?
C27A Si3A Si9 109(3) . . ?
Si3A C25A H3A1 109.5 . . ?
Si3A C25A H3A2 109.5 . . ?
H3A1 C25A H3A2 109.5 . . ?
Si3A C25A H3A3 109.5 . . ?
H3A1 C25A H3A3 109.5 . . ?
H3A2 C25A H3A3 109.5 . . ?
Si3A C26A H3A4 109.5 . . ?
Si3A C26A H3A5 109.5 . . ?
H3A4 C26A H3A5 109.5 . . ?
Si3A C26A H3A6 109.5 . . ?
H3A4 C26A H3A6 109.5 . . ?
H3A5 C26A H3A6 109.5 . . ?
Si3A C27A H3A7 109.5 . . ?
Si3A C27A H3A8 109.5 . . ?
H3A7 C27A H3A8 109.5 . . ?
Si3A C27A H3A9 109.5 . . ?
H3A7 C27A H3A9 109.5 . . ?
H3A8 C27A H3A9 109.5 . . ?
Si29 Ge21 Ge24 127.45(3) . . ?
Si29 Ge21 Ge22 108.73(3) . . ?
Ge24 Ge21 Ge22 120.06(2) . . ?
Si29 Ge21 Ge23 125.42(3) . . ?
Ge24 Ge21 Ge23 81.713(18) . . ?
Ge22 Ge21 Ge23 81.948(19) . . ?
Si29 Ge21 Ge25 119.12(3) . . ?
Ge24 Ge21 Ge25 73.560(18) . . ?
Ge22 Ge21 Ge25 61.114(17) . . ?
Ge23 Ge21 Ge25 112.80(2) . . ?
Ge27 Ge22 Ge21 95.561(19) . . ?
Ge27 Ge22 Ge25 104.40(2) . . ?
Ge21 Ge22 Ge25 61.229(17) . . ?
Ge27 Ge22 Ge26 61.330(17) . . ?
Ge21 Ge22 Ge26 104.49(2) . . ?
Ge25 Ge22 Ge26 59.057(17) . . ?
Rh2 Ge23 Ge27 93.355(18) . . ?
Rh2 Ge23 Ge21 92.942(18) . . ?
Ge27 Ge23 Ge21 94.28(2) . . ?
Rh2 Ge24 Ge21 96.563(18) . . ?
Rh2 Ge24 Ge28 65.332(15) . . ?
Ge21 Ge24 Ge28 95.348(19) . . ?
Ge26 Ge25 Ge28 59.888(17) . . ?
Ge26 Ge25 Ge22 60.500(17) . . ?
Ge28 Ge25 Ge22 98.502(19) . . ?
Ge26 Ge25 Ge21 102.91(2) . . ?
Ge28 Ge25 Ge21 88.961(18) . . ?
Ge22 Ge25 Ge21 57.657(16) . . ?
Ge25 Ge26 Ge28 60.278(17) . . ?
Ge25 Ge26 Ge22 60.443(17) . . ?
Ge28 Ge26 Ge22 98.722(19) . . ?
Ge25 Ge26 Ge27 102.55(2) . . ?
Ge28 Ge26 Ge27 88.650(18) . . ?
Ge22 Ge26 Ge27 57.449(16) . . ?
Si21 Ge27 Ge29 119.12(3) . . ?
Si21 Ge27 Ge22 116.39(3) . . ?
Ge29 Ge27 Ge22 120.62(2) . . ?
Si21 Ge27 Ge23 126.39(3) . . ?
Ge29 Ge27 Ge23 81.485(19) . . ?
Ge22 Ge27 Ge23 82.364(19) . . ?
Si21 Ge27 Ge26 119.82(3) . . ?
Ge29 Ge27 Ge26 74.099(19) . . ?
Ge22 Ge27 Ge26 61.222(18) . . ?
Ge23 Ge27 Ge26 113.24(2) . . ?
Si25 Ge28 Ge29 114.05(3) . . ?
Si25 Ge28 Ge24 116.03(3) . . ?
Ge29 Ge28 Ge24 107.07(2) . . ?
Si25 Ge28 Ge26 116.43(3) . . ?
Ge29 Ge28 Ge26 73.634(18) . . ?
Ge24 Ge28 Ge26 120.97(2) . . ?
Si25 Ge28 Ge25 117.96(3) . . ?
Ge29 Ge28 Ge25 121.02(2) . . ?
Ge24 Ge28 Ge25 72.987(18) . . ?
Ge26 Ge28 Ge25 59.834(17) . . ?
Si25 Ge28 Rh2 120.82(3) . . ?
Ge29 Ge28 Rh2 54.931(14) . . ?
Ge24 Ge28 Rh2 54.844(14) . . ?
Ge26 Ge28 Rh2 113.768(18) . . ?
Ge25 Ge28 Rh2 113.174(18) . . ?
Rh2 Ge29 Ge27 96.835(19) . . ?
Rh2 Ge29 Ge28 65.373(15) . . ?
Ge27 Ge29 Ge28 95.13(2) . . ?
C228 Rh2 Ge24 121.40(11) . . ?
C228 Rh2 Ge29 121.96(11) . . ?
Ge24 Rh2 Ge29 116.282(18) . . ?
C228 Rh2 Ge23 91.14(10) . . ?
Ge24 Rh2 Ge23 86.764(17) . . ?
Ge29 Rh2 Ge23 85.964(17) . . ?
C228 Rh2 Ge28 168.34(10) . . ?
Ge24 Rh2 Ge28 59.824(15) . . ?
Ge29 Rh2 Ge28 59.696(15) . . ?
Ge23 Rh2 Ge28 100.519(16) . . ?
N201 C228 N202 103.7(3) . . ?
N201 C228 Rh2 127.3(3) . . ?
N202 C228 Rh2 128.9(3) . . ?
C228 N201 C229 111.5(4) . . ?
C228 N201 C231 124.7(4) . . ?
C229 N201 C231 123.7(4) . . ?
C228 N202 C230 111.5(3) . . ?
C228 N202 C234 125.4(3) . . ?
C230 N202 C234 123.1(3) . . ?
C230 C229 N201 106.7(4) . . ?
C230 C229 C232 130.7(4) . . ?
N201 C229 C232 122.6(4) . . ?
C229 C230 N202 106.5(4) . . ?
C229 C230 C233 131.5(4) . . ?
N202 C230 C233 122.0(4) . . ?
N201 C231 H23G 109.5 . . ?
N201 C231 H23H 109.5 . . ?
H23G C231 H23H 109.5 . . ?
N201 C231 H23I 109.5 . . ?
H23G C231 H23I 109.5 . . ?
H23H C231 H23I 109.5 . . ?
C230 C233 H23J 109.5 . . ?
C230 C233 H23K 109.5 . . ?
H23J C233 H23K 109.5 . . ?
C230 C233 H23L 109.5 . . ?
H23J C233 H23L 109.5 . . ?
H23K C233 H23L 109.5 . . ?
C229 C232 H23M 109.5 . . ?
C229 C232 H23N 109.5 . . ?
H23M C232 H23N 109.5 . . ?
C229 C232 H23O 109.5 . . ?
H23M C232 H23O 109.5 . . ?
H23N C232 H23O 109.5 . . ?
N202 C234 H23P 109.5 . . ?
N202 C234 H23Q 109.5 . . ?
H23P C234 H23Q 109.5 . . ?
N202 C234 H23R 109.5 . . ?
H23P C234 H23R 109.5 . . ?
H23Q C234 H23R 109.5 . . ?
Si24 Si21 Si23 113.29(7) . . ?
Si24 Si21 Si22 113.69(7) . . ?
Si23 Si21 Si22 110.28(7) . . ?
Si24 Si21 Ge27 108.02(6) . . ?
Si23 Si21 Ge27 108.91(5) . . ?
Si22 Si21 Ge27 101.91(6) . . ?
C203 Si22 C201 109.9(4) . . ?
C203 Si22 C202 107.2(4) . . ?
C201 Si22 C202 107.9(3) . . ?
C203 Si22 Si21 109.5(2) . . ?
C201 Si22 Si21 110.6(3) . . ?
C202 Si22 Si21 111.6(3) . . ?
Si22 C201 H20D 109.5 . . ?
Si22 C201 H20E 109.5 . . ?
H20D C201 H20E 109.5 . . ?
Si22 C201 H20F 109.5 . . ?
H20D C201 H20F 109.5 . . ?
H20E C201 H20F 109.5 . . ?
Si22 C202 H20G 109.5 . . ?
Si22 C202 H20H 109.5 . . ?
H20G C202 H20H 109.5 . . ?
Si22 C202 H20I 109.5 . . ?
H20G C202 H20I 109.5 . . ?
H20H C202 H20I 109.5 . . ?
Si22 C203 H20J 109.5 . . ?
Si22 C203 H20K 109.5 . . ?
H20J C203 H20K 109.5 . . ?
Si22 C203 H20L 109.5 . . ?
H20J C203 H20L 109.5 . . ?
H20K C203 H20L 109.5 . . ?
C206 Si23 C205 110.9(3) . . ?
C206 Si23 C204 108.4(3) . . ?
C205 Si23 C204 108.1(3) . . ?
C206 Si23 Si21 110.38(19) . . ?
C205 Si23 Si21 108.3(2) . . ?
C204 Si23 Si21 110.7(2) . . ?
Si23 C204 H20M 109.5 . . ?
Si23 C204 H20N 109.5 . . ?
H20M C204 H20N 109.5 . . ?
Si23 C204 H20O 109.5 . . ?
H20M C204 H20O 109.5 . . ?
H20N C204 H20O 109.5 . . ?
Si23 C205 H20P 109.5 . . ?
Si23 C205 H20Q 109.5 . . ?
H20P C205 H20Q 109.5 . . ?
Si23 C205 H20R 109.5 . . ?
H20P C205 H20R 109.5 . . ?
H20Q C205 H20R 109.5 . . ?
Si23 C206 H20S 109.5 . . ?
Si23 C206 H20T 109.5 . . ?
H20S C206 H20T 109.5 . . ?
Si23 C206 H20U 109.5 . . ?
H20S C206 H20U 109.5 . . ?
H20T C206 H20U 109.5 . . ?
C209 Si24 C208 109.0(4) . . ?
C209 Si24 C207 107.9(4) . . ?
C208 Si24 C207 108.7(4) . . ?
C209 Si24 Si21 110.9(3) . . ?
C208 Si24 Si21 110.9(2) . . ?
C207 Si24 Si21 109.4(3) . . ?
Si24 C207 H21D 109.5 . . ?
Si24 C207 H21E 109.5 . . ?
H21D C207 H21E 109.5 . . ?
Si24 C207 H21F 109.5 . . ?
H21D C207 H21F 109.5 . . ?
H21E C207 H21F 109.5 . . ?
Si24 C208 H21G 109.5 . . ?
Si24 C208 H21H 109.5 . . ?
H21G C208 H21H 109.5 . . ?
Si24 C208 H21I 109.5 . . ?
H21G C208 H21I 109.5 . . ?
H21H C208 H21I 109.5 . . ?
Si24 C209 H21J 109.5 . . ?
Si24 C209 H21K 109.5 . . ?
H21J C209 H21K 109.5 . . ?
Si24 C209 H21L 109.5 . . ?
H21J C209 H21L 109.5 . . ?
H21K C209 H21L 109.5 . . ?
Si26 Si25 Si27 107.44(6) . . ?
Si26 Si25 Si28 111.57(6) . . ?
Si27 Si25 Si28 112.33(6) . . ?
Si26 Si25 Ge28 109.45(5) . . ?
Si27 Si25 Ge28 107.48(5) . . ?
Si28 Si25 Ge28 108.48(5) . . ?
C210 Si26 C212 109.1(3) . . ?
C210 Si26 C211 109.0(3) . . ?
C212 Si26 C211 106.8(3) . . ?
C210 Si26 Si25 112.5(2) . . ?
C212 Si26 Si25 110.17(17) . . ?
C211 Si26 Si25 109.10(19) . . ?
Si26 C210 H21M 109.5 . . ?
Si26 C210 H21N 109.5 . . ?
H21M C210 H21N 109.5 . . ?
Si26 C210 H21O 109.5 . . ?
H21M C210 H21O 109.5 . . ?
H21N C210 H21O 109.5 . . ?
Si26 C211 H21P 109.5 . . ?
Si26 C211 H21Q 109.5 . . ?
H21P C211 H21Q 109.5 . . ?
Si26 C211 H21R 109.5 . . ?
H21P C211 H21R 109.5 . . ?
H21Q C211 H21R 109.5 . . ?
Si26 C212 H21S 109.5 . . ?
Si26 C212 H21T 109.5 . . ?
H21S C212 H21T 109.5 . . ?
Si26 C212 H21U 109.5 . . ?
H21S C212 H21U 109.5 . . ?
H21T C212 H21U 109.5 . . ?
C215 Si27 C213 108.0(3) . . ?
C215 Si27 C214 109.1(3) . . ?
C213 Si27 C214 107.9(3) . . ?
C215 Si27 Si25 110.38(18) . . ?
C213 Si27 Si25 111.4(2) . . ?
C214 Si27 Si25 109.9(2) . . ?
Si27 C213 H13E 109.5 . . ?
Si27 C213 H13F 109.5 . . ?
H13E C213 H13F 109.5 . . ?
Si27 C213 H13G 109.5 . . ?
H13E C213 H13G 109.5 . . ?
H13F C213 H13G 109.5 . . ?
Si27 C214 H14D 109.5 . . ?
Si27 C214 H14E 109.5 . . ?
H14D C214 H14E 109.5 . . ?
Si27 C214 H14F 109.5 . . ?
H14D C214 H14F 109.5 . . ?
H14E C214 H14F 109.5 . . ?
Si27 C215 H15D 109.5 . . ?
Si27 C215 H15E 109.5 . . ?
H15D C215 H15E 109.5 . . ?
Si27 C215 H15F 109.5 . . ?
H15D C215 H15F 109.5 . . ?
H15E C215 H15F 109.5 . . ?
C216 Si28 C217 109.7(4) . . ?
C216 Si28 C218 109.4(3) . . ?
C217 Si28 C218 107.1(3) . . ?
C216 Si28 Si25 110.1(2) . . ?
C217 Si28 Si25 110.7(2) . . ?
C218 Si28 Si25 109.76(19) . . ?
Si28 C216 H16D 109.5 . . ?
Si28 C216 H16E 109.5 . . ?
H16D C216 H16E 109.5 . . ?
Si28 C216 H16F 109.5 . . ?
H16D C216 H16F 109.5 . . ?
H16E C216 H16F 109.5 . . ?
Si28 C217 H17D 109.5 . . ?
Si28 C217 H17E 109.5 . . ?
H17D C217 H17E 109.5 . . ?
Si28 C217 H17F 109.5 . . ?
H17D C217 H17F 109.5 . . ?
H17E C217 H17F 109.5 . . ?
Si28 C218 H18E 109.5 . . ?
Si28 C218 H18D 109.5 . . ?
H18E C218 H18D 109.5 . . ?
Si28 C218 H18F 109.5 . . ?
H18E C218 H18F 109.5 . . ?
H18D C218 H18F 109.5 . . ?
Si1B Si29 Si2B 116.1(3) . . ?
Si32 Si29 Si30 111.66(7) . . ?
Si32 Si29 Si31 110.09(7) . . ?
Si30 Si29 Si31 107.61(7) . . ?
Si1B Si29 Ge21 105.0(2) . . ?
Si2B Si29 Ge21 109.4(3) . . ?
Si32 Si29 Ge21 113.57(6) . . ?
Si30 Si29 Ge21 109.23(5) . . ?
Si31 Si29 Ge21 104.27(5) . . ?
Si1B Si29 Si3B 111.6(3) . . ?
Si2B Si29 Si3B 109.3(3) . . ?
Ge21 Si29 Si3B 104.8(3) . . ?
C221 Si30 C219 107.9(4) . . ?
C221 Si30 C220 107.4(3) . . ?
C219 Si30 C220 109.1(4) . . ?
C221 Si30 Si29 112.1(3) . . ?
C219 Si30 Si29 110.7(3) . . ?
C220 Si30 Si29 109.6(4) . . ?
Si30 C219 H19D 109.5 . . ?
Si30 C219 H19E 109.5 . . ?
H19D C219 H19E 109.5 . . ?
Si30 C219 H19F 109.5 . . ?
H19D C219 H19F 109.5 . . ?
H19E C219 H19F 109.5 . . ?
Si30 C220 H201 109.5 . . ?
Si30 C220 H202 109.5 . . ?
H201 C220 H202 109.5 . . ?
Si30 C220 H203 109.5 . . ?
H201 C220 H203 109.5 . . ?
H202 C220 H203 109.5 . . ?
Si30 C221 H22P 109.5 . . ?
Si30 C221 H22Q 109.5 . . ?
H22P C221 H22Q 109.5 . . ?
Si30 C221 H22R 109.5 . . ?
H22P C221 H22R 109.5 . . ?
H22Q C221 H22R 109.5 . . ?
C224 Si31 C223 109.1(4) . . ?
C224 Si31 C222 108.2(4) . . ?
C223 Si31 C222 107.6(3) . . ?
C224 Si31 Si29 109.8(2) . . ?
C223 Si31 Si29 110.7(3) . . ?
C222 Si31 Si29 111.4(3) . . ?
Si31 C222 H22S 109.5 . . ?
Si31 C222 H22T 109.5 . . ?
H22S C222 H22T 109.5 . . ?
Si31 C222 H22U 109.5 . . ?
H22S C222 H22U 109.5 . . ?
H22T C222 H22U 109.5 . . ?
Si31 C223 H23S 109.5 . . ?
Si31 C223 H23T 109.5 . . ?
H23S C223 H23T 109.5 . . ?
Si31 C223 H23U 109.5 . . ?
H23S C223 H23U 109.5 . . ?
H23T C223 H23U 109.5 . . ?
Si31 C224 H24G 109.5 . . ?
Si31 C224 H24H 109.5 . . ?
H24G C224 H24H 109.5 . . ?
Si31 C224 H24I 109.5 . . ?
H24G C224 H24I 109.5 . . ?
H24H C224 H24I 109.5 . . ?
C227 Si32 C225 110.2(4) . . ?
C227 Si32 C226 109.6(4) . . ?
C225 Si32 C226 107.6(4) . . ?
C227 Si32 Si29 110.2(2) . . ?
C225 Si32 Si29 110.1(2) . . ?
C226 Si32 Si29 109.0(2) . . ?
Si32 C225 H25G 109.5 . . ?
Si32 C225 H25H 109.5 . . ?
H25G C225 H25H 109.5 . . ?
Si32 C225 H25I 109.5 . . ?
H25G C225 H25I 109.5 . . ?
H25H C225 H25I 109.5 . . ?
Si32 C226 H26J 109.5 . . ?
Si32 C226 H26K 109.5 . . ?
H26J C226 H26K 109.5 . . ?
Si32 C226 H26L 109.5 . . ?
H26J C226 H26L 109.5 . . ?
H26K C226 H26L 109.5 . . ?
Si32 C227 H27M 109.5 . . ?
Si32 C227 H27N 109.5 . . ?
H27M C227 H27N 109.5 . . ?
Si32 C227 H27O 109.5 . . ?
H27M C227 H27O 109.5 . . ?
H27N C227 H27O 109.5 . . ?
C21B Si1B C19B 108.0(9) . . ?
C21B Si1B C20B 107.8(8) . . ?
C19B Si1B C20B 109.3(9) . . ?
C21B Si1B Si29 108.0(13) . . ?
C19B Si1B Si29 110(3) . . ?
C20B Si1B Si29 114(3) . . ?
Si1B C19B H1B1 109.5 . . ?
Si1B C19B H1B2 109.5 . . ?
H1B1 C19B H1B2 109.5 . . ?
Si1B C19B H1B3 109.5 . . ?
H1B1 C19B H1B3 109.5 . . ?
H1B2 C19B H1B3 109.5 . . ?
Si1B C20B H1B4 109.5 . . ?
Si1B C20B H1B5 109.5 . . ?
H1B4 C20B H1B5 109.5 . . ?
Si1B C20B H1B6 109.5 . . ?
H1B4 C20B H1B6 109.5 . . ?
H1B5 C20B H1B6 109.5 . . ?
Si1B C21B H1B7 109.5 . . ?
Si1B C21B H1B8 109.5 . . ?
H1B7 C21B H1B8 109.5 . . ?
Si1B C21B H1B9 109.5 . . ?
H1B7 C21B H1B9 109.5 . . ?
H1B8 C21B H1B9 109.5 . . ?
C24B Si2B C23B 109.2(8) . . ?
C24B Si2B C22B 108.4(9) . . ?
C23B Si2B C22B 107.6(8) . . ?
C24B Si2B Si29 116(2) . . ?
C23B Si2B Si29 112.0(18) . . ?
C22B Si2B Si29 103(2) . . ?
Si2B C22B H2B1 109.5 . . ?
Si2B C22B H2B2 109.5 . . ?
H2B1 C22B H2B2 109.5 . . ?
Si2B C22B H2B3 109.5 . . ?
H2B1 C22B H2B3 109.5 . . ?
H2B2 C22B H2B3 109.5 . . ?
Si2B C23B H2B4 109.5 . . ?
Si2B C23B H2B5 109.5 . . ?
H2B4 C23B H2B5 109.5 . . ?
Si2B C23B H2B6 109.5 . . ?
H2B4 C23B H2B6 109.5 . . ?
H2B5 C23B H2B6 109.5 . . ?
Si2B C24B H2B7 109.5 . . ?
Si2B C24B H2B8 109.5 . . ?
H2B7 C24B H2B8 109.5 . . ?
Si2B C24B H2B9 109.5 . . ?
H2B7 C24B H2B9 109.5 . . ?
H2B8 C24B H2B9 109.5 . . ?
C25B Si3B C27B 110.0(9) . . ?
C25B Si3B C26B 107.2(9) . . ?
C27B Si3B C26B 109.2(9) . . ?
C25B Si3B Si29 138(3) . . ?
C27B Si3B Si29 101(3) . . ?
C26B Si3B Si29 88.5(17) . . ?
Si3B C25B H3B1 109.5 . . ?
Si3B C25B H3B2 109.5 . . ?
H3B1 C25B H3B2 109.5 . . ?
Si3B C25B H3B3 109.5 . . ?
H3B1 C25B H3B3 109.5 . . ?
H3B2 C25B H3B3 109.5 . . ?
Si3B C26B H3B4 109.5 . . ?
Si3B C26B H3B5 109.5 . . ?
H3B4 C26B H3B5 109.5 . . ?
Si3B C26B H3B6 109.5 . . ?
H3B4 C26B H3B6 109.5 . . ?
H3B5 C26B H3B6 109.5 . . ?
Si3B C27B H3B7 109.5 . . ?
Si3B C27B H3B8 109.5 . . ?
H3B7 C27B H3B8 109.5 . . ?
Si3B C27B H3B9 109.5 . . ?
H3B7 C27B H3B9 109.5 . . ?
H3B8 C27B H3B9 109.5 . . ?
C2T C1T H1T1 109.5 . . ?
C2T C1T H1T2 109.5 . . ?
H1T1 C1T H1T2 109.5 . . ?
C2T C1T H1T3 109.5 . . ?
H1T1 C1T H1T3 109.5 . . ?
H1T2 C1T H1T3 109.5 . . ?
C4T C2T C1T 112.9(12) . . ?
C4T C2T H2T1 109.0 . . ?
C1T C2T H2T1 109.0 . . ?
C4T C2T H2T2 109.0 . . ?
C1T C2T H2T2 109.0 . . ?
H2T1 C2T H2T2 107.8 . . ?
C5T C3T C6T 116.7(11) . . ?
C5T C3T H3T1 108.1 . . ?
C6T C3T H3T1 108.1 . . ?
C5T C3T H3T2 108.1 . . ?
C6T C3T H3T2 108.1 . . ?
H3T1 C3T H3T2 107.3 . . ?
C2T C4T C5T 114.6(11) . . ?
C2T C4T H4T1 108.6 . . ?
C5T C4T H4T1 108.6 . . ?
C2T C4T H4T2 108.6 . . ?
C5T C4T H4T2 108.6 . . ?
H4T1 C4T H4T2 107.6 . . ?
C3T C5T C4T 115.6(9) . . ?
C3T C5T H5T1 108.4 . . ?
C4T C5T H5T1 108.4 . . ?
C3T C5T H5T2 108.4 . . ?
C4T C5T H5T2 108.4 . . ?
H5T1 C5T H5T2 107.4 . . ?
C3T C6T H6T1 109.5 . . ?
C3T C6T H6T2 109.5 . . ?
H6T1 C6T H6T2 109.5 . . ?
C3T C6T H6T3 109.5 . . ?
H6T1 C6T H6T3 109.5 . . ?
H6T2 C6T H6T3 109.5 . . ?
C2S C1S H1S1 109.5 . . ?
C2S C1S H1S2 109.5 . . ?
H1S1 C1S H1S2 109.5 . . ?
C2S C1S H1S3 109.5 . . ?
H1S1 C1S H1S3 109.5 . . ?
H1S2 C1S H1S3 109.5 . . ?
C1S C2S C3S 125.8(13) . . ?
C1S C2S H2S1 105.9 . . ?
C3S C2S H2S1 105.9 . . ?
C1S C2S H2S2 105.9 . . ?
C3S C2S H2S2 105.9 . . ?
H2S1 C2S H2S2 106.2 . . ?
C2S C3S C4S 106.1(13) . . ?
C2S C3S H3S1 110.5 . . ?
C4S C3S H3S1 110.5 . . ?
C2S C3S H3S2 110.5 . . ?
C4S C3S H3S2 110.5 . . ?
H3S1 C3S H3S2 108.7 . . ?
C5S C4S C3S 116.8(17) . . ?
C5S C4S H4S1 108.1 . . ?
C3S C4S H4S1 108.1 . . ?
C5S C4S H4S2 108.1 . . ?
C3S C4S H4S2 108.1 . . ?
H4S1 C4S H4S2 107.3 . . ?
C6S C5S C4S 109.5(18) . . ?
C6S C5S H5S1 109.8 . . ?
C4S C5S H5S1 109.8 . . ?
C6S C5S H5S2 109.8 . . ?
C4S C5S H5S2 109.8 . . ?
H5S1 C5S H5S2 108.2 . . ?
C5S C6S H6S1 109.5 . . ?
C5S C6S H6S2 109.5 . . ?
H6S1 C6S H6S2 109.5 . . ?
C5S C6S H6S3 109.5 . . ?
H6S1 C6S H6S3 109.5 . . ?
H6S2 C6S H6S3 109.5 . . ?

loop_
_geom_bond_atom_site_label_1
_geom_bond_atom_site_label_2
_geom_bond_distance
_geom_bond_site_symmetry_2
_geom_bond_publ_flag
Ge1 Si9 2.3947(10) . ?
Ge1 Ge3 2.4666(6) . ?
Ge1 Ge5 2.5548(6) . ?
Ge1 Ge4 2.5886(6) . ?
Ge1 Ge2 2.6463(6) . ?
Ge2 Ge6 2.6069(7) . ?
Ge2 Ge7 2.6195(6) . ?
Ge2 Ge5 2.6379(7) . ?
Ge3 Rh1 2.3971(5) . ?
Ge3 Ge7 2.5270(6) . ?
Ge4 Rh1 2.4176(5) . ?
Ge4 Ge8 2.5681(6) . ?
Ge5 Ge8 2.5559(6) . ?
Ge5 Ge6 2.6448(6) . ?
Ge6 Ge7 2.6306(6) . ?
Ge6 Ge8 2.6593(6) . ?
Ge8 Si5 2.3917(11) . ?
Ge8 Ge9 2.4599(6) . ?
Ge7 Si1 2.3812(10) . ?
Ge7 Ge9 2.5269(6) . ?
Ge7 Rh1 2.6669(5) . ?
Ge9 Rh1 2.3985(5) . ?
Rh1 C28 2.036(4) . ?
C28 N2 1.357(5) . ?
C28 N1 1.371(5) . ?
N1 C29 1.387(5) . ?
N1 C31 1.463(6) . ?
N2 C30 1.398(5) . ?
N2 C34 1.454(5) . ?
C29 C30 1.345(6) . ?
C29 C32 1.491(5) . ?
C30 C33 1.487(6) . ?
C31 H31A 0.9800 . ?
C31 H31B 0.9800 . ?
C31 H31C 0.9800 . ?
C32 H32A 0.9800 . ?
C32 H32B 0.9800 . ?
C32 H32C 0.9800 . ?
C33 H33A 0.9800 . ?
C33 H33B 0.9800 . ?
C33 H33C 0.9800 . ?
C34 H34A 0.9800 . ?
C34 H34B 0.9800 . ?
C34 H34C 0.9800 . ?
Si1 Si4 2.3424(15) . ?
Si1 Si2 2.3440(16) . ?
Si1 Si3 2.3463(16) . ?
Si2 C2 1.860(7) . ?
Si2 C3 1.873(6) . ?
Si2 C1 1.878(7) . ?
C1 H1A 0.9800 . ?
C1 H1B 0.9800 . ?
C1 H1C 0.9800 . ?
C2 H2A 0.9800 . ?
C2 H2B 0.9800 . ?
C2 H2C 0.9800 . ?
C3 H3A 0.9800 . ?
C3 H3B 0.9800 . ?
C3 H3C 0.9800 . ?
Si3 C6 1.868(6) . ?
Si3 C5 1.872(6) . ?
Si3 C4 1.879(6) . ?
C4 H4A 0.9800 . ?
C4 H4B 0.9800 . ?
C4 H4C 0.9800 . ?
C5 H5A 0.9800 . ?
C5 H5B 0.9800 . ?
C5 H5C 0.9800 . ?
C6 H6A 0.9800 . ?
C6 H6B 0.9800 . ?
C6 H6C 0.9800 . ?
Si4 C8 1.852(7) . ?
Si4 C9 1.875(6) . ?
Si4 C7 1.878(6) . ?
C7 H7A 0.9800 . ?
C7 H7B 0.9800 . ?
C7 H7C 0.9800 . ?
C8 H8A 0.9800 . ?
C8 H8B 0.9800 . ?
C8 H8C 0.9800 . ?
C9 H9A 0.9800 . ?
C9 H9B 0.9800 . ?
C9 H9C 0.9800 . ?
Si5 Si6 2.3379(15) . ?
Si5 Si8 2.3455(15) . ?
Si5 Si7 2.3467(17) . ?
Si6 C10 1.860(6) . ?
Si6 C11 1.873(6) . ?
Si6 C12 1.878(6) . ?
C10 H10A 0.9800 . ?
C10 H10B 0.9800 . ?
C10 H10C 0.9800 . ?
C11 H11A 0.9800 . ?
C11 H11B 0.9800 . ?
C11 H11C 0.9800 . ?
C12 H12A 0.9800 . ?
C12 H12B 0.9800 . ?
C12 H12C 0.9800 . ?
Si7 C15 1.868(7) . ?
Si7 C13 1.869(6) . ?
Si7 C14 1.894(7) . ?
C13 H13A 0.9800 . ?
C13 H13B 0.9800 . ?
C13 H13C 0.9800 . ?
C14 H14A 0.9800 . ?
C14 H14B 0.9800 . ?
C14 H14C 0.9800 . ?
C15 H15A 0.9800 . ?
C15 H15B 0.9800 . ?
C15 H15C 0.9800 . ?
Si8 C17 1.858(6) . ?
Si8 C16 1.862(6) . ?
Si8 C18 1.863(7) . ?
C16 H16A 0.9800 . ?
C16 H16B 0.9800 . ?
C16 H16C 0.9800 . ?
C17 H17A 0.9800 . ?
C17 H17B 0.9800 . ?
C17 H17C 0.9800 . ?
C18 H18A 0.9800 . ?
C18 H18B 0.9800 . ?
C18 H18C 0.9800 . ?
Si9 Si3A 2.217(6) . ?
Si9 Si11 2.3200(16) . ?
Si9 Si10 2.3390(19) . ?
Si9 Si12 2.3664(18) . ?
Si9 Si2A 2.394(7) . ?
Si9 Si1A 2.497(7) . ?
Si10 C20 1.855(10) . ?
Si10 C21 1.867(7) . ?
Si10 C19 1.896(10) . ?
C19 H19A 0.9800 . ?
C19 H19B 0.9800 . ?
C19 H19C 0.9800 . ?
C20 H20A 0.9800 . ?
C20 H20B 0.9800 . ?
C20 H20C 0.9800 . ?
C21 H21A 0.9800 . ?
C21 H21B 0.9800 . ?
C21 H21C 0.9800 . ?
Si11 C22 1.862(6) . ?
Si11 C23 1.878(6) . ?
Si11 C24 1.883(8) . ?
C22 H22A 0.9800 . ?
C22 H22B 0.9800 . ?
C22 H22C 0.9800 . ?
C23 H23A 0.9800 . ?
C23 H23B 0.9800 . ?
C23 H23C 0.9800 . ?
C24 H24A 0.9800 . ?
C24 H24B 0.9800 . ?
C24 H24C 0.9800 . ?
Si12 C25 1.833(12) . ?
Si12 C26 1.841(7) . ?
Si12 C27 1.924(11) . ?
C25 H25A 0.9800 . ?
C25 H25B 0.9800 . ?
C25 H25C 0.9800 . ?
C26 H26A 0.9800 . ?
C26 H26B 0.9800 . ?
C26 H26C 0.9800 . ?
C27 H27A 0.9800 . ?
C27 H27B 0.9800 . ?
C27 H27C 0.9800 . ?
Si1A C20A 1.848(14) . ?
Si1A C21A 1.867(13) . ?
Si1A C19A 1.889(14) . ?
C19A H1A1 0.9800 . ?
C19A H1A2 0.9800 . ?
C19A H1A3 0.9800 . ?
C20A H1A4 0.9800 . ?
C20A H1A5 0.9800 . ?
C20A H1A6 0.9800 . ?
C21A H1A7 0.9800 . ?
C21A H1A8 0.9800 . ?
C21A H1A9 0.9800 . ?
Si2A C22A 1.860(12) . ?
Si2A C23A 1.877(11) . ?
Si2A C24A 1.882(11) . ?
C22A H2A1 0.9800 . ?
C22A H2A2 0.9800 . ?
C22A H2A3 0.9800 . ?
C23A H2A4 0.9800 . ?
C23A H2A5 0.9800 . ?
C23A H2A6 0.9800 . ?
C24A H2A7 0.9800 . ?
C24A H2A8 0.9800 . ?
C24A H2A9 0.9800 . ?
Si3A C25A 1.834(15) . ?
Si3A C26A 1.843(12) . ?
Si3A C27A 1.925(15) . ?
C25A H3A1 0.9800 . ?
C25A H3A2 0.9800 . ?
C25A H3A3 0.9800 . ?
C26A H3A4 0.9800 . ?
C26A H3A5 0.9800 . ?
C26A H3A6 0.9800 . ?
C27A H3A7 0.9800 . ?
C27A H3A8 0.9800 . ?
C27A H3A9 0.9800 . ?
Ge21 Si29 2.3958(10) . ?
Ge21 Ge24 2.4665(6) . ?
Ge21 Ge22 2.5567(6) . ?
Ge21 Ge23 2.5866(6) . ?
Ge21 Ge25 2.6526(6) . ?
Ge22 Ge27 2.5496(6) . ?
Ge22 Ge25 2.6497(6) . ?
Ge22 Ge26 2.6512(6) . ?
Ge23 Rh2 2.4178(5) . ?
Ge23 Ge27 2.5724(6) . ?
Ge24 Rh2 2.3966(5) . ?
Ge24 Ge28 2.5341(6) . ?
Ge25 Ge26 2.6125(7) . ?
Ge25 Ge28 2.6242(6) . ?
Ge26 Ge28 2.6140(6) . ?
Ge26 Ge27 2.6539(6) . ?
Ge27 Si21 2.3910(11) . ?
Ge27 Ge29 2.4569(6) . ?
Ge28 Si25 2.3823(10) . ?
Ge28 Ge29 2.5299(6) . ?
Ge28 Rh2 2.6638(5) . ?
Ge29 Rh2 2.3984(5) . ?
Rh2 C228 2.044(4) . ?
C228 N201 1.356(5) . ?
C228 N202 1.361(5) . ?
N201 C229 1.394(5) . ?
N201 C231 1.466(6) . ?
N202 C230 1.395(5) . ?
N202 C234 1.451(5) . ?
C229 C230 1.339(6) . ?
C229 C232 1.501(6) . ?
C230 C233 1.491(6) . ?
C231 H23G 0.9800 . ?
C231 H23H 0.9800 . ?
C231 H23I 0.9800 . ?
C233 H23J 0.9800 . ?
C233 H23K 0.9800 . ?
C233 H23L 0.9800 . ?
C232 H23M 0.9800 . ?
C232 H23N 0.9800 . ?
C232 H23O 0.9800 . ?
C234 H23P 0.9800 . ?
C234 H23Q 0.9800 . ?
C234 H23R 0.9800 . ?
Si21 Si24 2.3395(18) . ?
Si21 Si23 2.3426(16) . ?
Si21 Si22 2.3476(18) . ?
Si22 C203 1.870(8) . ?
Si22 C201 1.871(6) . ?
Si22 C202 1.886(7) . ?
C201 H20D 0.9800 . ?
C201 H20E 0.9800 . ?
C201 H20F 0.9800 . ?
C202 H20G 0.9800 . ?
C202 H20H 0.9800 . ?
C202 H20I 0.9800 . ?
C203 H20J 0.9800 . ?
C203 H20K 0.9800 . ?
C203 H20L 0.9800 . ?
Si23 C206 1.866(6) . ?
Si23 C205 1.872(6) . ?
Si23 C204 1.883(6) . ?
C204 H20M 0.9800 . ?
C204 H20N 0.9800 . ?
C204 H20O 0.9800 . ?
C205 H20P 0.9800 . ?
C205 H20Q 0.9800 . ?
C205 H20R 0.9800 . ?
C206 H20S 0.9800 . ?
C206 H20T 0.9800 . ?
C206 H20U 0.9800 . ?
Si24 C209 1.854(8) . ?
Si24 C208 1.863(7) . ?
Si24 C207 1.870(7) . ?
C207 H21D 0.9800 . ?
C207 H21E 0.9800 . ?
C207 H21F 0.9800 . ?
C208 H21G 0.9800 . ?
C208 H21H 0.9800 . ?
C208 H21I 0.9800 . ?
C209 H21J 0.9800 . ?
C209 H21K 0.9800 . ?
C209 H21L 0.9800 . ?
Si25 Si26 2.3424(14) . ?
Si25 Si27 2.3436(15) . ?
Si25 Si28 2.3465(14) . ?
Si26 C210 1.860(6) . ?
Si26 C212 1.874(5) . ?
Si26 C211 1.883(6) . ?
C210 H21M 0.9800 . ?
C210 H21N 0.9800 . ?
C210 H21O 0.9800 . ?
C211 H21P 0.9800 . ?
C211 H21Q 0.9800 . ?
C211 H21R 0.9800 . ?
C212 H21S 0.9800 . ?
C212 H21T 0.9800 . ?
C212 H21U 0.9800 . ?
Si27 C215 1.866(5) . ?
Si27 C213 1.868(5) . ?
Si27 C214 1.888(6) . ?
C213 H13E 0.9800 . ?
C213 H13F 0.9800 . ?
C213 H13G 0.9800 . ?
C214 H14D 0.9800 . ?
C214 H14E 0.9800 . ?
C214 H14F 0.9800 . ?
C215 H15D 0.9800 . ?
C215 H15E 0.9800 . ?
C215 H15F 0.9800 . ?
Si28 C216 1.854(7) . ?
Si28 C217 1.872(6) . ?
Si28 C218 1.879(5) . ?
C216 H16D 0.9800 . ?
C216 H16E 0.9800 . ?
C216 H16F 0.9800 . ?
C217 H17D 0.9800 . ?
C217 H17E 0.9800 . ?
C217 H17F 0.9800 . ?
C218 H18E 0.9800 . ?
C218 H18D 0.9800 . ?
C218 H18F 0.9800 . ?
Si29 Si1B 2.221(6) . ?
Si29 Si2B 2.282(8) . ?
Si29 Si32 2.3362(16) . ?
Si29 Si30 2.3531(16) . ?
Si29 Si31 2.3619(16) . ?
Si29 Si3B 2.454(8) . ?
Si30 C221 1.860(7) . ?
Si30 C219 1.865(8) . ?
Si30 C220 1.880(6) . ?
C219 H19D 0.9800 . ?
C219 H19E 0.9800 . ?
C219 H19F 0.9800 . ?
C220 H201 0.9800 . ?
C220 H202 0.9800 . ?
C220 H203 0.9800 . ?
C221 H22P 0.9800 . ?
C221 H22Q 0.9800 . ?
C221 H22R 0.9800 . ?
Si31 C224 1.859(7) . ?
Si31 C223 1.875(6) . ?
Si31 C222 1.880(8) . ?
C222 H22S 0.9800 . ?
C222 H22T 0.9800 . ?
C222 H22U 0.9800 . ?
C223 H23S 0.9800 . ?
C223 H23T 0.9800 . ?
C223 H23U 0.9800 . ?
C224 H24G 0.9800 . ?
C224 H24H 0.9800 . ?
C224 H24I 0.9800 . ?
Si32 C227 1.873(8) . ?
Si32 C225 1.874(8) . ?
Si32 C226 1.898(6) . ?
C225 H25G 0.9800 . ?
C225 H25H 0.9800 . ?
C225 H25I 0.9800 . ?
C226 H26J 0.9800 . ?
C226 H26K 0.9800 . ?
C226 H26L 0.9800 . ?
C227 H27M 0.9800 . ?
C227 H27N 0.9800 . ?
C227 H27O 0.9800 . ?
Si1B C21B 1.859(11) . ?
Si1B C19B 1.864(13) . ?
Si1B C20B 1.877(11) . ?
C19B H1B1 0.9800 . ?
C19B H1B2 0.9800 . ?
C19B H1B3 0.9800 . ?
C20B H1B4 0.9800 . ?
C20B H1B5 0.9800 . ?
C20B H1B6 0.9800 . ?
C21B H1B7 0.9800 . ?
C21B H1B8 0.9800 . ?
C21B H1B9 0.9800 . ?
Si2B C24B 1.856(12) . ?
Si2B C23B 1.876(11) . ?
Si2B C22B 1.879(12) . ?
C22B H2B1 0.9800 . ?
C22B H2B2 0.9800 . ?
C22B H2B3 0.9800 . ?
C23B H2B4 0.9800 . ?
C23B H2B5 0.9800 . ?
C23B H2B6 0.9800 . ?
C24B H2B7 0.9800 . ?
C24B H2B8 0.9800 . ?
C24B H2B9 0.9800 . ?
Si3B C25B 1.875(13) . ?
Si3B C27B 1.877(13) . ?
Si3B C26B 1.903(12) . ?
C25B H3B1 0.9800 . ?
C25B H3B2 0.9800 . ?
C25B H3B3 0.9800 . ?
C26B H3B4 0.9800 . ?
C26B H3B5 0.9800 . ?
C26B H3B6 0.9800 . ?
C27B H3B7 0.9800 . ?
C27B H3B8 0.9800 . ?
C27B H3B9 0.9800 . ?
C1T C2T 1.55(2) . ?
C1T H1T1 0.9800 . ?
C1T H1T2 0.9800 . ?
C1T H1T3 0.9800 . ?
C2T C4T 1.313(17) . ?
C2T H2T1 0.9900 . ?
C2T H2T2 0.9900 . ?
C3T C5T 1.48(2) . ?
C3T C6T 1.511(17) . ?
C3T H3T1 0.9900 . ?
C3T H3T2 0.9900 . ?
C4T C5T 1.658(18) . ?
C4T H4T1 0.9900 . ?
C4T H4T2 0.9900 . ?
C5T H5T1 0.9900 . ?
C5T H5T2 0.9900 . ?
C6T H6T1 0.9800 . ?
C6T H6T2 0.9800 . ?
C6T H6T3 0.9800 . ?
C1S C2S 1.480(16) . ?
C1S H1S1 0.9800 . ?
C1S H1S2 0.9800 . ?
C1S H1S3 0.9800 . ?
C2S C3S 1.498(16) . ?
C2S H2S1 0.9900 . ?
C2S H2S2 0.9900 . ?
C3S C4S 1.508(16) . ?
C3S H3S1 0.9900 . ?
C3S H3S2 0.9900 . ?
C4S C5S 1.467(17) . ?
C4S H4S1 0.9900 . ?
C4S H4S2 0.9900 . ?
C5S C6S 1.458(17) . ?
C5S H5S1 0.9900 . ?
C5S H5S2 0.9900 . ?
C6S H6S1 0.9800 . ?
C6S H6S2 0.9800 . ?
C6S H6S3 0.9800 . ?

loop_
_geom_torsion_atom_site_label_1
_geom_torsion_atom_site_label_2
_geom_torsion_atom_site_label_3
_geom_torsion_atom_site_label_4
_geom_torsion
_geom_torsion_site_symmetry_1
_geom_torsion_site_symmetry_2
_geom_torsion_site_symmetry_3
_geom_torsion_site_symmetry_4
_geom_torsion_publ_flag
N2 C28 N1 C29 -0.5(4) . . . . ?
Rh1 C28 N1 C29 175.3(3) . . . . ?
N2 C28 N1 C31 177.7(4) . . . . ?
Rh1 C28 N1 C31 -6.5(6) . . . . ?
N1 C28 N2 C30 0.8(4) . . . . ?
Rh1 C28 N2 C30 -174.9(3) . . . . ?
N1 C28 N2 C34 -178.7(3) . . . . ?
Rh1 C28 N2 C34 5.6(5) . . . . ?
C28 N1 C29 C30 0.0(4) . . . . ?
C31 N1 C29 C30 -178.3(4) . . . . ?
C28 N1 C29 C32 -179.6(4) . . . . ?
C31 N1 C29 C32 2.2(6) . . . . ?
N1 C29 C30 N2 0.5(4) . . . . ?
C32 C29 C30 N2 -180.0(4) . . . . ?
N1 C29 C30 C33 -177.9(4) . . . . ?
C32 C29 C30 C33 1.7(8) . . . . ?
C28 N2 C30 C29 -0.9(4) . . . . ?
C34 N2 C30 C29 178.6(4) . . . . ?
C28 N2 C30 C33 177.7(4) . . . . ?
C34 N2 C30 C33 -2.8(6) . . . . ?
N202 C228 N201 C229 -0.2(4) . . . . ?
Rh2 C228 N201 C229 -177.0(3) . . . . ?
N202 C228 N201 C231 179.1(4) . . . . ?
Rh2 C228 N201 C231 2.2(6) . . . . ?
N201 C228 N202 C230 -0.5(4) . . . . ?
Rh2 C228 N202 C230 176.3(3) . . . . ?
N201 C228 N202 C234 -179.7(4) . . . . ?
Rh2 C228 N202 C234 -2.9(6) . . . . ?
C228 N201 C229 C230 0.8(5) . . . . ?
C231 N201 C229 C230 -178.4(4) . . . . ?
C228 N201 C229 C232 -179.5(4) . . . . ?
C231 N201 C229 C232 1.2(7) . . . . ?
N201 C229 C230 N202 -1.1(5) . . . . ?
C232 C229 C230 N202 179.3(5) . . . . ?
N201 C229 C230 C233 178.3(4) . . . . ?
C232 C229 C230 C233 -1.3(9) . . . . ?
C228 N202 C230 C229 1.1(4) . . . . ?
C234 N202 C230 C229 -179.7(4) . . . . ?
C228 N202 C230 C233 -178.4(4) . . . . ?
C234 N202 C230 C233 0.8(6) . . . . ?
C1T C2T C4T C5T 175.8(10) . . . . ?
C6T C3T C5T C4T -175.8(10) . . . . ?
C2T C4T C5T C3T 170.2(12) . . . . ?
C1S C2S C3S C4S 157(2) . . . . ?
C2S C3S C4S C5S 151(3) . . . . ?
C3S C4S C5S C6S 171(2) . . . . ?
